data_7056589
loop_
_publ_author_name
'Shen, Fang'
'Liu, Ya-Xian'
'Li, Shu-Min'
'Jiang, Chi-Kun'
'Wang, Bing-Feng'
'Xiong, Yahong'
'Mao, Zong-Wan'
'Le, Xue-Yi'

_publ_section_title
;
 Synthesis, crystal structures, molecular docking, in vitro cytotoxicity
 studies of two new copper(II) complexes: special emphasis on their
 binding to HSA
;
_journal_name_full 'New J. Chem.'
_journal_paper_doi 10.1039/C7NJ02351K
_journal_year 2017
_chemical_absolute_configuration ad
_chemical_formula_moiety 'C17 H18 Cl Cu N7 O2, 2(H2 O)'
_chemical_formula_sum 'C17 H22 Cl Cu N7 O4'
_chemical_formula_weight 487.40
_space_group_crystal_system triclinic
_space_group_IT_number 1
_space_group_name_Hall 'P 1'
_space_group_name_H-M_alt 'P 1'
_symmetry_space_group_name_Hall 'P 1'
_symmetry_space_group_name_H-M 'P 1'
_atom_sites_solution_hydrogens mixed
_audit_creation_method SHELXL-2014/7
_audit_update_record
;
2016-12-01 deposited with the CCDC.
2017-09-12 downloaded from the CCDC.
;
_cell_angle_alpha 83.139(2)
_cell_angle_beta 76.475(2)
_cell_angle_gamma 70.908(3)
_cell_formula_units_Z 6
_cell_length_a 11.4620(3)
_cell_length_b 13.0187(5)
_cell_length_c 21.6957(4)
_cell_measurement_reflns_used 20847
_cell_measurement_temperature 150(2)
_cell_measurement_theta_max 29.3570
_cell_measurement_theta_min 2.4910
_cell_volume 2971.27(16)
_computing_cell_refinement
; 
'Thu Jun 11 01:57:40 2015' 
;
_computing_data_collection
; 
'Thu Jun 11 01:57:40 2015' 
;
_computing_data_reduction
; 
'Thu Jun 11 01:57:40 2015' 
;
_computing_structure_refinement 'SHELXL-2014/7 (Sheldrick, 2014)'
_diffrn_ambient_temperature 150(2)
_diffrn_detector_area_resol_mean 10.5058
_diffrn_measured_fraction_theta_full 0.999
_diffrn_measured_fraction_theta_max 0.999
_diffrn_measurement_device_type 'Xcalibur, Atlas, Gemini ultra'
_diffrn_measurement_method '\w scans'
_diffrn_radiation_type MoK\a
_diffrn_radiation_wavelength 0.71073
_diffrn_reflns_av_R_equivalents 0.0216
_diffrn_reflns_av_unetI/netI 0.0395
_diffrn_reflns_Laue_measured_fraction_full 0.999
_diffrn_reflns_Laue_measured_fraction_max 0.999
_diffrn_reflns_limit_h_max 14
_diffrn_reflns_limit_h_min -14
_diffrn_reflns_limit_k_max 15
_diffrn_reflns_limit_k_min -16
_diffrn_reflns_limit_l_max 26
_diffrn_reflns_limit_l_min -26
_diffrn_reflns_number 36435
_diffrn_reflns_point_group_measured_fraction_full 0.921
_diffrn_reflns_point_group_measured_fraction_max 0.914
_diffrn_reflns_theta_full 25.242
_diffrn_reflns_theta_max 25.999
_diffrn_reflns_theta_min 2.427
_diffrn_source 'Enhance (Mo) X-ray Source'
_exptl_absorpt_coefficient_mu 1.279
_exptl_absorpt_correction_T_max 1.00000
_exptl_absorpt_correction_T_min 0.88650
_exptl_absorpt_correction_type multi-scan
_exptl_absorpt_process_details
; 
'Thu Jun 11 01:57:40 2015' 
;
_exptl_crystal_colour blue
_exptl_crystal_density_diffrn 1.634
_exptl_crystal_description block
_exptl_crystal_F_000 1506
_exptl_crystal_size_max 0.350
_exptl_crystal_size_mid 0.270
_exptl_crystal_size_min 0.220
_refine_diff_density_max 0.409
_refine_diff_density_min -0.412
_refine_diff_density_rms 0.055
_refine_ls_abs_structure_details
; 
 Flack x determined using 7981 quotients [(I+)-(I-)]/[(I+)+(I-)] 
 (Parsons, Flack and Wagner, Acta Cryst. B69 (2013) 249-259). 
;
_refine_ls_abs_structure_Flack 0.004(5)
_refine_ls_extinction_method none
_refine_ls_goodness_of_fit_ref 1.022
_refine_ls_hydrogen_treatment mixed
_refine_ls_matrix_type full
_refine_ls_number_parameters 1606
_refine_ls_number_reflns 21320
_refine_ls_number_restraints 4
_refine_ls_restrained_S_all 1.022
_refine_ls_R_factor_all 0.0322
_refine_ls_R_factor_gt 0.0276
_refine_ls_shift/su_max 0.001
_refine_ls_shift/su_mean 0.000
_refine_ls_structure_factor_coef Fsqd
_refine_ls_weighting_details 'w=1/[\s^2^(Fo^2^)+(0.0278P)^2^] where P=(Fo^2^+2Fc^2^)/3'
_refine_ls_weighting_scheme calc
_refine_ls_wR_factor_gt 0.0620
_refine_ls_wR_factor_ref 0.0644
_reflns_Friedel_coverage 0.829
_reflns_Friedel_fraction_full 0.842
_reflns_Friedel_fraction_max 0.828
_reflns_number_gt 19503
_reflns_number_total 21320
_reflns_threshold_expression 'I > 2\s(I)'
_cod_data_source_file c7nj02351k1.cif
_cod_data_source_block 06106a
_cod_database_code 7056589
_shelx_shelxl_version_number 2014/7
_shelx_space_group_comment
; 
The symmetry employed for this shelxl refinement is uniquely defined 
by the following loop, which should always be used as a source of 
symmetry information in preference to the above space-group names. 
They are only intended as comments. 
;
_shelx_estimated_absorpt_t_min 0.663
_shelx_estimated_absorpt_t_max 0.766

loop_
_space_group_symop_operation_xyz
'x, y, z'

loop_
_atom_site_label
_atom_site_type_symbol
_atom_site_fract_x
_atom_site_fract_y
_atom_site_fract_z
_atom_site_U_iso_or_equiv
_atom_site_adp_type
_atom_site_occupancy
_atom_site_site_symmetry_order
_atom_site_calc_flag
_atom_site_refinement_flags_posn
_atom_site_refinement_flags_adp
Cu1 Cu 0.21969(5) 0.17009(4) 0.92870(3) 0.01256(14) Uani 1 1 d . .
Cl1 Cl 0.30010(13) -0.03908(11) 0.95346(7) 0.0252(3) Uani 1 1 d . .
C1 C 0.4460(5) 0.2086(4) 0.8719(2) 0.0146(11) Uani 1 1 d . .
C2 C 0.4465(4) 0.2109(4) 0.94175(18) 0.0143(9) Uani 1 1 d . .
H2 H 0.4424 0.2861 0.9499 0.017 Uiso 1 1 calc R U
C3 C 0.5688(4) 0.1331(4) 0.95728(18) 0.0198(10) Uani 1 1 d . .
H3A H 0.5783 0.0593 0.9454 0.024 Uiso 1 1 calc R U
H3B H 0.6401 0.1555 0.9307 0.024 Uiso 1 1 calc R U
C4 C 0.5784(4) 0.1272(4) 1.0261(2) 0.0167(11) Uani 1 1 d . .
C5 C 0.5117(5) 0.2121(4) 1.0661(2) 0.0206(11) Uani 1 1 d . .
H5 H 0.4604 0.2783 1.0501 0.025 Uiso 1 1 calc R U
C6 C 0.5201(5) 0.2003(5) 1.1295(2) 0.0251(13) Uani 1 1 d . .
H6 H 0.4724 0.2576 1.1572 0.030 Uiso 1 1 calc R U
C7 C 0.5970(6) 0.1059(5) 1.1522(3) 0.0315(15) Uani 1 1 d . .
H7 H 0.6013 0.0974 1.1958 0.038 Uiso 1 1 calc R U
C8 C 0.6678(5) 0.0239(5) 1.1122(3) 0.0238(13) Uani 1 1 d . .
H8 H 0.7241 -0.0399 1.1276 0.029 Uiso 1 1 calc R U
C9 C 0.6577(5) 0.0337(4) 1.0499(2) 0.0212(12) Uani 1 1 d . .
H9 H 0.7057 -0.0242 1.0227 0.025 Uiso 1 1 calc R U
C10 C 0.1018(5) 0.1897(4) 0.8097(2) 0.0131(11) Uani 1 1 d . .
C11 C -0.1091(5) 0.2153(4) 0.8209(2) 0.0119(11) Uani 1 1 d . .
C12 C -0.0262(5) 0.1987(4) 0.9078(2) 0.0116(11) Uani 1 1 d . .
C13 C -0.0412(5) 0.2008(4) 0.9776(2) 0.0120(11) Uani 1 1 d . .
C14 C -0.1561(5) 0.2191(4) 1.0187(2) 0.0158(11) Uani 1 1 d . .
H14 H -0.2305 0.2304 1.0032 0.019 Uiso 1 1 calc R U
C15 C -0.1617(5) 0.2207(4) 1.0828(2) 0.0184(12) Uani 1 1 d . .
H15 H -0.2402 0.2339 1.1122 0.022 Uiso 1 1 calc R U
C16 C -0.0529(5) 0.2032(4) 1.1032(2) 0.0187(12) Uani 1 1 d . .
H16 H -0.0548 0.2029 1.1473 0.022 Uiso 1 1 calc R U
C17 C 0.0602(5) 0.1859(4) 1.0599(2) 0.0202(12) Uani 1 1 d . .
H17 H 0.1355 0.1742 1.0747 0.024 Uiso 1 1 calc R U
N1 N 0.3330(4) 0.1885(4) 0.9819(2) 0.0149(9) Uani 1 1 d . .
H1A H 0.2897 0.2444 1.0080 0.018 Uiso 1 1 calc R U
H1B H 0.3571 0.1269 1.0066 0.018 Uiso 1 1 calc R U
N2 N 0.0917(4) 0.1874(3) 0.87359(19) 0.0119(9) Uani 1 1 d . .
N3 N 0.0035(4) 0.2035(3) 0.78222(18) 0.0116(9) Uani 1 1 d . .
N4 N -0.1279(4) 0.2108(3) 0.88632(19) 0.0124(9) Uani 1 1 d . .
N5 N 0.0664(4) 0.1853(3) 0.99744(19) 0.0127(9) Uani 1 1 d . .
N6 N 0.2137(4) 0.1778(3) 0.77207(19) 0.0163(10) Uani 1 1 d . .
H6A H 0.2219 0.1791 0.7307 0.020 Uiso 1 1 calc R U
H6B H 0.2800 0.1685 0.7884 0.020 Uiso 1 1 calc R U
N7 N -0.2090(4) 0.2354(3) 0.7965(2) 0.0163(9) Uani 1 1 d . .
H7A H -0.2016 0.2411 0.7551 0.020 Uiso 1 1 calc R U
H7B H -0.2835 0.2432 0.8216 0.020 Uiso 1 1 calc R U
O1 O 0.3488(3) 0.1940(3) 0.85921(16) 0.0166(8) Uani 1 1 d . .
O2 O 0.5361(3) 0.2228(3) 0.83124(15) 0.0161(8) Uani 1 1 d . .
Cu2 Cu 0.03169(5) 0.18985(4) 0.47976(3) 0.01148(14) Uani 1 1 d . .
Cl2 Cl -0.04060(12) 0.39705(10) 0.46029(6) 0.0196(3) Uani 1 1 d . .
C18 C -0.2047(5) 0.1742(4) 0.5358(2) 0.0120(10) Uani 1 1 d . .
C19 C -0.2137(4) 0.2038(4) 0.46582(18) 0.0127(9) Uani 1 1 d . .
H19 H -0.2515 0.2846 0.4617 0.015 Uiso 1 1 calc R U
C20 C -0.2998(4) 0.1534(4) 0.44472(18) 0.0166(9) Uani 1 1 d . .
H20A H -0.2635 0.0731 0.4470 0.020 Uiso 1 1 calc R U
H20B H -0.3833 0.1732 0.4741 0.020 Uiso 1 1 calc R U
C21 C -0.3170(4) 0.1911(4) 0.3777(2) 0.0137(10) Uani 1 1 d . .
C22 C -0.2473(4) 0.1272(4) 0.3267(2) 0.0167(10) Uani 1 1 d . .
H22 H -0.1884 0.0583 0.3337 0.020 Uiso 1 1 calc R U
C23 C -0.2631(5) 0.1635(5) 0.2655(2) 0.0226(12) Uani 1 1 d . .
H23 H -0.2140 0.1199 0.2307 0.027 Uiso 1 1 calc R U
C24 C -0.3498(5) 0.2627(4) 0.2550(2) 0.0192(12) Uani 1 1 d . .
H24 H -0.3604 0.2873 0.2130 0.023 Uiso 1 1 calc R U
C25 C -0.4212(5) 0.3261(4) 0.3056(2) 0.0207(12) Uani 1 1 d . .
H25 H -0.4824 0.3936 0.2985 0.025 Uiso 1 1 calc R U
C26 C -0.4036(5) 0.2912(4) 0.3667(2) 0.0171(11) Uani 1 1 d . .
H26 H -0.4510 0.3360 0.4012 0.021 Uiso 1 1 calc R U
C27 C 0.1437(5) 0.1778(4) 0.6008(2) 0.0111(10) Uani 1 1 d . .
C28 C 0.3517(5) 0.1593(4) 0.5891(2) 0.0137(11) Uani 1 1 d . .
C29 C 0.2757(5) 0.1618(4) 0.5028(2) 0.0119(11) Uani 1 1 d . .
C30 C 0.2942(5) 0.1517(4) 0.4340(2) 0.0121(11) Uani 1 1 d . .
C31 C 0.4136(5) 0.1273(4) 0.3953(2) 0.0138(11) Uani 1 1 d . .
H31 H 0.4858 0.1181 0.4123 0.017 Uiso 1 1 calc R U
C32 C 0.4246(5) 0.1167(4) 0.3313(2) 0.0184(12) Uani 1 1 d . .
H32 H 0.5053 0.0988 0.3037 0.022 Uiso 1 1 calc R U
C33 C 0.3174(5) 0.1321(4) 0.3076(2) 0.0197(12) Uani 1 1 d . .
H33 H 0.3230 0.1258 0.2638 0.024 Uiso 1 1 calc R U
C34 C 0.2012(5) 0.1571(4) 0.3500(2) 0.0185(12) Uani 1 1 d . .
H34 H 0.1270 0.1686 0.3342 0.022 Uiso 1 1 calc R U
N8 N -0.0841(4) 0.1754(3) 0.42641(19) 0.0120(9) Uani 1 1 d . .
H8A H -0.0814 0.2211 0.3913 0.014 Uiso 1 1 calc R U
H8B H -0.0596 0.1060 0.4137 0.014 Uiso 1 1 calc R U
N9 N 0.1574(4) 0.1747(3) 0.53582(19) 0.0112(9) Uani 1 1 d . .
N10 N 0.2391(4) 0.1695(3) 0.62861(19) 0.0150(9) Uani 1 1 d . .
N11 N 0.3740(4) 0.1573(4) 0.5254(2) 0.0145(9) Uani 1 1 d . .
N12 N 0.1901(4) 0.1655(3) 0.41186(19) 0.0129(9) Uani 1 1 d . .
N13 N 0.0313(4) 0.1884(3) 0.63704(19) 0.0156(10) Uani 1 1 d . .
H13A H 0.0204 0.1900 0.6785 0.019 Uiso 1 1 calc R U
H13B H -0.0330 0.1940 0.6199 0.019 Uiso 1 1 calc R U
N14 N 0.4504(4) 0.1480(4) 0.61471(19) 0.0203(10) Uani 1 1 d . .
H14A H 0.5255 0.1398 0.5902 0.024 Uiso 1 1 calc R U
H14B H 0.4405 0.1488 0.6561 0.024 Uiso 1 1 calc R U
O3 O -0.1003(3) 0.1676(3) 0.54936(16) 0.0150(8) Uani 1 1 d . .
O4 O -0.2979(3) 0.1654(3) 0.57508(15) 0.0154(8) Uani 1 1 d . .
Cu3 Cu 0.71261(5) 0.49404(5) 0.80186(3) 0.01169(14) Uani 1 1 d . .
Cl3 Cl 0.63499(13) 0.69670(11) 0.80827(7) 0.0244(3) Uani 1 1 d . .
C35 C 0.4775(5) 0.4710(4) 0.8543(2) 0.0122(10) Uani 1 1 d . .
C36 C 0.4672(4) 0.5114(4) 0.78593(17) 0.0133(9) Uani 1 1 d . .
H36 H 0.4253 0.5919 0.7862 0.016 Uiso 1 1 calc R U
C37 C 0.3853(5) 0.4619(4) 0.7600(2) 0.0192(11) Uani 1 1 d . .
H37A H 0.4288 0.3832 0.7547 0.023 Uiso 1 1 calc R U
H37B H 0.3044 0.4703 0.7909 0.023 Uiso 1 1 calc R U
C38 C 0.3593(5) 0.5163(4) 0.6972(2) 0.0166(11) Uani 1 1 d . .
C39 C 0.4254(4) 0.4685(4) 0.6401(2) 0.0237(10) Uani 1 1 d . .
H39 H 0.4853 0.3979 0.6402 0.028 Uiso 1 1 calc R U
C40 C 0.4037(5) 0.5245(5) 0.5826(2) 0.0309(13) Uani 1 1 d . .
H40 H 0.4498 0.4926 0.5435 0.037 Uiso 1 1 calc R U
C41 C 0.3163(5) 0.6249(5) 0.5830(2) 0.0309(13) Uani 1 1 d . .
H41 H 0.3041 0.6634 0.5438 0.037 Uiso 1 1 calc R U
C42 C 0.2451(4) 0.6720(4) 0.6390(2) 0.0280(11) Uani 1 1 d . .
H42 H 0.1816 0.7406 0.6385 0.034 Uiso 1 1 calc R U
C43 C 0.2679(4) 0.6175(4) 0.6958(2) 0.0230(10) Uani 1 1 d . .
H43 H 0.2203 0.6497 0.7346 0.028 Uiso 1 1 calc R U
C44 C 0.8278(5) 0.4689(4) 0.9219(2) 0.0115(11) Uani 1 1 d . .
C45 C 1.0357(5) 0.4507(4) 0.9114(2) 0.0144(11) Uani 1 1 d . .
C46 C 0.9575(5) 0.4611(4) 0.8247(2) 0.0110(10) Uani 1 1 d . .
C47 C 0.9747(5) 0.4595(4) 0.7546(2) 0.0109(10) Uani 1 1 d . .
C48 C 1.0917(5) 0.4421(4) 0.7149(2) 0.0147(11) Uani 1 1 d . .
H48 H 1.1649 0.4299 0.7316 0.018 Uiso 1 1 calc R U
C49 C 1.1002(5) 0.4426(4) 0.6499(2) 0.0176(11) Uani 1 1 d . .
H49 H 1.1796 0.4306 0.6214 0.021 Uiso 1 1 calc R U
C50 C 0.9920(5) 0.4608(5) 0.6275(2) 0.0217(13) Uani 1 1 d . .
H50 H 0.9957 0.4610 0.5833 0.026 Uiso 1 1 calc R U
C51 C 0.8782(5) 0.4788(4) 0.6702(2) 0.0181(12) Uani 1 1 d . .
H51 H 0.8036 0.4925 0.6544 0.022 Uiso 1 1 calc R U
N15 N 0.5959(4) 0.4919(3) 0.74591(19) 0.0125(9) Uani 1 1 d . .
H15A H 0.5958 0.5446 0.7143 0.015 Uiso 1 1 calc R U
H15B H 0.6220 0.4263 0.7280 0.015 Uiso 1 1 calc R U
N16 N 0.8419(4) 0.4683(3) 0.85741(18) 0.0101(9) Uani 1 1 d . .
N17 N 0.9234(4) 0.4596(3) 0.95029(18) 0.0128(9) Uani 1 1 d . .
N18 N 1.0568(4) 0.4534(3) 0.84661(18) 0.0126(9) Uani 1 1 d . .
N19 N 0.8687(4) 0.4777(3) 0.73330(19) 0.0139(9) Uani 1 1 d . .
N20 N 0.7156(4) 0.4779(3) 0.95849(19) 0.0161(10) Uani 1 1 d . .
H20C H 0.7055 0.4776 1.0000 0.019 Uiso 1 1 calc R U
H20D H 0.6510 0.4841 0.9414 0.019 Uiso 1 1 calc R U
N21 N 1.1353(4) 0.4378(4) 0.93633(19) 0.0165(10) Uani 1 1 d . .
H21A H 1.1271 0.4351 0.9778 0.020 Uiso 1 1 calc R U
H21B H 1.2095 0.4319 0.9114 0.020 Uiso 1 1 calc R U
O5 O 0.5833(3) 0.4575(3) 0.86910(15) 0.0151(8) Uani 1 1 d . .
O6 O 0.3835(3) 0.4592(3) 0.89214(15) 0.0158(8) Uani 1 1 d . .
Cu4 Cu 0.88270(5) 0.51385(4) 0.24980(2) 0.01271(14) Uani 1 1 d . .
Cl4 Cl 0.94547(13) 0.30919(10) 0.27231(6) 0.0229(3) Uani 1 1 d . .
C52 C 1.1150(5) 0.5437(4) 0.1941(2) 0.0154(11) Uani 1 1 d . .
C53 C 1.1041(4) 0.5579(4) 0.26416(18) 0.0148(9) Uani 1 1 d . .
H53 H 1.0760 0.6380 0.2698 0.018 Uiso 1 1 calc R U
C54 C 1.2296(5) 0.5111(5) 0.2854(2) 0.0226(13) Uani 1 1 d . .
H54A H 1.2639 0.4322 0.2780 0.027 Uiso 1 1 calc R U
H54B H 1.2906 0.5465 0.2596 0.027 Uiso 1 1 calc R U
C55 C 1.2148(5) 0.5283(5) 0.3551(2) 0.0178(12) Uani 1 1 d . .
C56 C 1.1563(5) 0.6302(4) 0.3792(2) 0.0217(12) Uani 1 1 d . .
H56 H 1.1291 0.6912 0.3514 0.026 Uiso 1 1 calc R U
C57 C 1.1368(6) 0.6445(5) 0.4435(3) 0.0268(13) Uani 1 1 d . .
H57 H 1.0949 0.7147 0.4599 0.032 Uiso 1 1 calc R U
C58 C 1.1788(6) 0.5559(5) 0.4836(3) 0.0276(14) Uani 1 1 d . .
H58 H 1.1639 0.5648 0.5279 0.033 Uiso 1 1 calc R U
C59 C 1.2409(6) 0.4567(5) 0.4599(3) 0.0314(15) Uani 1 1 d . .
H59 H 1.2728 0.3969 0.4875 0.038 Uiso 1 1 calc R U
C60 C 1.2587(5) 0.4410(5) 0.3961(3) 0.0233(13) Uani 1 1 d . .
H60 H 1.3010 0.3705 0.3802 0.028 Uiso 1 1 calc R U
C61 C 0.7782(5) 0.4988(4) 0.1326(2) 0.0129(11) Uani 1 1 d . .
C62 C 0.5692(5) 0.5209(4) 0.1425(2) 0.0132(11) Uani 1 1 d . .
C63 C 0.6395(5) 0.5458(4) 0.2265(2) 0.0114(10) Uani 1 1 d . .
C64 C 0.6174(5) 0.5694(4) 0.2939(2) 0.0123(11) Uani 1 1 d . .
C65 C 0.4987(5) 0.6012(4) 0.3321(2) 0.0166(11) Uani 1 1 d . .
H65 H 0.4256 0.6129 0.3153 0.020 Uiso 1 1 calc R U
C66 C 0.4883(5) 0.6157(4) 0.3960(2) 0.0204(12) Uani 1 1 d . .
H66 H 0.4075 0.6370 0.4234 0.025 Uiso 1 1 calc R U
C67 C 0.5936(5) 0.5993(4) 0.4189(2) 0.0198(12) Uani 1 1 d . .
H67 H 0.5873 0.6086 0.4625 0.024 Uiso 1 1 calc R U
C68 C 0.7109(5) 0.5688(4) 0.3778(2) 0.0197(12) Uani 1 1 d . .
H68 H 0.7846 0.5577 0.3939 0.024 Uiso 1 1 calc R U
N22 N 1.0039(4) 0.5175(4) 0.3025(2) 0.0278(12) Uani 1 1 d . .
H22A H 0.9617 0.5614 0.3355 0.033 Uiso 1 1 calc R U
H22B H 1.0383 0.4493 0.3187 0.033 Uiso 1 1 calc R U
N23 N 0.7604(4) 0.5223(3) 0.19418(19) 0.0113(9) Uani 1 1 d . .
N24 N 0.6849(4) 0.4969(3) 0.10532(18) 0.0140(9) Uani 1 1 d . .
N25 N 0.5414(4) 0.5491(3) 0.20425(18) 0.0139(10) Uani 1 1 d . .
N26 N 0.7229(4) 0.5544(3) 0.31617(18) 0.0137(9) Uani 1 1 d . .
N27 N 0.8935(4) 0.4772(3) 0.09703(19) 0.0171(10) Uani 1 1 d . .
H27A H 0.9070 0.4622 0.0570 0.021 Uiso 1 1 calc R U
H27B H 0.9566 0.4777 0.1134 0.021 Uiso 1 1 calc R U
N28 N 0.4727(4) 0.5200(4) 0.11908(19) 0.0195(10) Uani 1 1 d . .
H28A H 0.4849 0.5037 0.0794 0.023 Uiso 1 1 calc R U
H28B H 0.3965 0.5356 0.1432 0.023 Uiso 1 1 calc R U
O7 O 1.0194(3) 0.5280(3) 0.17992(16) 0.0170(8) Uani 1 1 d . .
O8 O 1.2078(3) 0.5544(3) 0.15542(17) 0.0231(9) Uani 1 1 d . .
Cu5 Cu 0.54093(5) 0.86852(5) 0.61150(3) 0.01195(14) Uani 1 1 d . .
Cl5 Cl 0.62040(13) 0.66315(10) 0.61088(6) 0.0232(3) Uani 1 1 d . .
C69 C 0.7662(5) 0.9109(4) 0.5586(2) 0.0140(11) Uani 1 1 d . .
C70 C 0.7614(3) 0.9141(4) 0.62895(17) 0.0144(9) Uani 1 1 d . .
H70 H 0.7379 0.9925 0.6385 0.017 Uiso 1 1 calc R U
C71 C 0.8872(5) 0.8576(4) 0.6472(2) 0.0209(12) Uani 1 1 d . .
H71A H 0.9494 0.8935 0.6234 0.025 Uiso 1 1 calc R U
H71B H 0.9174 0.7811 0.6347 0.025 Uiso 1 1 calc R U
C72 C 0.8804(5) 0.8593(4) 0.7180(2) 0.0182(12) Uani 1 1 d . .
C73 C 0.8288(4) 0.9556(4) 0.74910(19) 0.0218(10) Uani 1 1 d . .
H73 H 0.8041 1.0223 0.7252 0.026 Uiso 1 1 calc R U
C74 C 0.8126(4) 0.9570(4) 0.81375(19) 0.0255(10) Uani 1 1 d . .
H74 H 0.7759 1.0241 0.8342 0.031 Uiso 1 1 calc R U
C75 C 0.8496(5) 0.8605(5) 0.8492(2) 0.0281(12) Uani 1 1 d . .
H75 H 0.8370 0.8603 0.8940 0.034 Uiso 1 1 calc R U
C76 C 0.9052(6) 0.7649(5) 0.8178(3) 0.0361(15) Uani 1 1 d . .
H76 H 0.9334 0.6986 0.8415 0.043 Uiso 1 1 calc R U
C77 C 0.9208(4) 0.7630(4) 0.7530(2) 0.0251(10) Uani 1 1 d . .
H77 H 0.9591 0.6960 0.7324 0.030 Uiso 1 1 calc R U
C78 C 0.4242(5) 0.8873(4) 0.4928(2) 0.0119(11) Uani 1 1 d . .
C79 C 0.2141(5) 0.9144(4) 0.5046(2) 0.0117(11) Uani 1 1 d . .
C80 C 0.2933(5) 0.9087(4) 0.5912(2) 0.0114(10) Uani 1 1 d . .
C81 C 0.2786(5) 0.9099(4) 0.6605(2) 0.0123(11) Uani 1 1 d . .
C82 C 0.1618(5) 0.9319(4) 0.7014(2) 0.0150(11) Uani 1 1 d . .
H82 H 0.0866 0.9505 0.6855 0.018 Uiso 1 1 calc R U
C83 C 0.1571(5) 0.9263(4) 0.7658(2) 0.0191(12) Uani 1 1 d . .
H83 H 0.0781 0.9414 0.7949 0.023 Uiso 1 1 calc R U
C84 C 0.2666(5) 0.8987(4) 0.7875(2) 0.0188(12) Uani 1 1 d . .
H84 H 0.2647 0.8935 0.8318 0.023 Uiso 1 1 calc R U
C85 C 0.3818(5) 0.8781(4) 0.7435(2) 0.0181(12) Uani 1 1 d . .
H85 H 0.4581 0.8587 0.7584 0.022 Uiso 1 1 calc R U
N29 N 0.6587(4) 0.8735(4) 0.6660(2) 0.0196(11) Uani 1 1 d . .
H29A H 0.6147 0.9176 0.6987 0.024 Uiso 1 1 calc R U
H29B H 0.6923 0.8055 0.6827 0.024 Uiso 1 1 calc R U
N30 N 0.4126(4) 0.8940(3) 0.55683(19) 0.0118(9) Uani 1 1 d . .
N31 N 0.3276(4) 0.8966(3) 0.46570(18) 0.0123(9) Uani 1 1 d . .
N32 N 0.1924(4) 0.9203(3) 0.56884(18) 0.0129(9) Uani 1 1 d . .
N33 N 0.3865(4) 0.8852(3) 0.68136(19) 0.0134(9) Uani 1 1 d . .
N34 N 0.5382(4) 0.8712(4) 0.45605(19) 0.0163(10) Uani 1 1 d . .
H34A H 0.5488 0.8670 0.4148 0.020 Uiso 1 1 calc R U
H34B H 0.6031 0.8649 0.4729 0.020 Uiso 1 1 calc R U
N35 N 0.1143(4) 0.9292(3) 0.48047(19) 0.0167(10) Uani 1 1 d . .
H35A H 0.1226 0.9274 0.4392 0.020 Uiso 1 1 calc R U
H35B H 0.0393 0.9410 0.5056 0.020 Uiso 1 1 calc R U
O9 O 0.6714(3) 0.8978(3) 0.54347(15) 0.0163(8) Uani 1 1 d . .
O10 O 0.8589(3) 0.9238(3) 0.51948(16) 0.0174(8) Uani 1 1 d . .
Cu6 Cu 0.37408(5) 0.83034(5) 0.16400(3) 0.01269(14) Uani 1 1 d . .
Cl6 Cl 0.31235(12) 1.03407(10) 0.14103(6) 0.0203(3) Uani 1 1 d . .
C86 C 0.1312(5) 0.8307(4) 0.2180(2) 0.0134(11) Uani 1 1 d . .
C87 C 0.1279(4) 0.8577(4) 0.14782(18) 0.0146(9) Uani 1 1 d . .
H87 H 0.1035 0.9387 0.1411 0.017 Uiso 1 1 calc R U
C88 C 0.0285(5) 0.8202(4) 0.1289(2) 0.0178(11) Uani 1 1 d . .
H88A H 0.0329 0.7468 0.1487 0.021 Uiso 1 1 calc R U
H88B H -0.0561 0.8701 0.1463 0.021 Uiso 1 1 calc R U
C89 C 0.0425(5) 0.8161(4) 0.0585(2) 0.0165(12) Uani 1 1 d . .
C90 C 0.1075(5) 0.7181(4) 0.0289(2) 0.0202(12) Uani 1 1 d . .
H90 H 0.1396 0.6542 0.0538 0.024 Uiso 1 1 calc R U
C91 C 0.1260(5) 0.7124(5) -0.0357(3) 0.0243(13) Uani 1 1 d . .
H91 H 0.1706 0.6451 -0.0552 0.029 Uiso 1 1 calc R U
C92 C 0.0796(5) 0.8045(5) -0.0721(3) 0.0261(13) Uani 1 1 d . .
H92 H 0.0928 0.8007 -0.1167 0.031 Uiso 1 1 calc R U
C93 C 0.0140(6) 0.9023(5) -0.0440(3) 0.0255(14) Uani 1 1 d . .
H93 H -0.0193 0.9653 -0.0692 0.031 Uiso 1 1 calc R U
C94 C -0.0032(5) 0.9086(4) 0.0211(3) 0.0210(12) Uani 1 1 d . .
H94 H -0.0464 0.9764 0.0403 0.025 Uiso 1 1 calc R U
C95 C 0.4763(5) 0.8445(4) 0.2833(2) 0.0112(10) Uani 1 1 d . .
C96 C 0.6851(5) 0.8242(4) 0.2733(2) 0.0138(11) Uani 1 1 d . .
C97 C 0.6159(5) 0.7984(4) 0.1894(2) 0.0112(10) Uani 1 1 d . .
C98 C 0.6393(5) 0.7745(4) 0.1216(2) 0.0122(11) Uani 1 1 d . .
C99 C 0.7590(5) 0.7449(4) 0.0837(2) 0.0140(11) Uani 1 1 d . .
H99 H 0.8306 0.7368 0.1009 0.017 Uiso 1 1 calc R U
C100 C 0.7736(5) 0.7271(4) 0.0207(2) 0.0167(11) Uani 1 1 d . .
H100 H 0.8552 0.7046 -0.0058 0.020 Uiso 1 1 calc R U
C101 C 0.6665(5) 0.7429(4) -0.0031(2) 0.0195(12) Uani 1 1 d . .
H101 H 0.6735 0.7327 -0.0466 0.023 Uiso 1 1 calc R U
C102 C 0.5494(5) 0.7735(4) 0.0373(2) 0.0189(12) Uani 1 1 d . .
H102 H 0.4761 0.7844 0.0209 0.023 Uiso 1 1 calc R U
N36 N 0.2587(4) 0.8119(3) 0.11115(19) 0.0168(9) Uani 1 1 d . .
H36A H 0.2696 0.8482 0.0728 0.020 Uiso 1 1 calc R U
H36B H 0.2754 0.7402 0.1047 0.020 Uiso 1 1 calc R U
N37 N 0.4961(4) 0.8216(3) 0.22059(19) 0.0121(9) Uani 1 1 d . .
N38 N 0.5686(4) 0.8477(3) 0.31082(19) 0.0135(9) Uani 1 1 d . .
N39 N 0.7140(4) 0.7962(3) 0.21208(19) 0.0132(9) Uani 1 1 d . .
N40 N 0.5360(4) 0.7883(3) 0.09895(18) 0.0143(9) Uani 1 1 d . .
N41 N 0.3612(4) 0.8648(3) 0.31853(19) 0.0159(9) Uani 1 1 d . .
H41A H 0.3469 0.8798 0.3586 0.019 Uiso 1 1 calc R U
H41B H 0.2987 0.8633 0.3019 0.019 Uiso 1 1 calc R U
N42 N 0.7796(4) 0.8271(4) 0.2972(2) 0.0206(10) Uani 1 1 d . .
H42A H 0.7661 0.8440 0.3368 0.025 Uiso 1 1 calc R U
H42B H 0.8561 0.8120 0.2734 0.025 Uiso 1 1 calc R U
O11 O 0.2367(3) 0.8188(3) 0.23342(16) 0.0153(8) Uani 1 1 d . .
O12 O 0.0355(3) 0.8244(3) 0.25666(16) 0.0179(8) Uani 1 1 d . .
O13 O 0.5202(2) 0.09781(13) 0.73622(8) 0.0322(9) Uani 1 1 d G .
H13C H 0.5107 0.0526 0.7686 0.048 Uiso 1 1 d G U
H13D H 0.5393 0.1510 0.7478 0.048 Uiso 1 1 d G U
O14 O 0.0656(2) 0.0615(2) 0.24691(10) 0.0258(9) Uani 1 1 d G .
H14C H 0.0213 0.1297 0.2509 0.039 Uiso 1 1 d G U
H14D H 0.1390 0.0565 0.2224 0.039 Uiso 1 1 d G U
O15 O 0.2010(2) 0.28688(18) 0.16991(8) 0.0316(10) Uani 1 1 d G .
H15C H 0.1385 0.3010 0.2026 0.047 Uiso 1 1 d G U
H15D H 0.2164 0.2209 0.1588 0.047 Uiso 1 1 d G U
O16 O 0.2099(3) 0.4007(2) 0.05562(8) 0.0236(9) Uani 1 1 d G .
H16A H 0.2422 0.4496 0.0617 0.035 Uiso 1 1 d G U
H16B H 0.1992 0.3610 0.0904 0.035 Uiso 1 1 d G U
O17 O 0.72597(16) 0.27915(14) 0.67304(8) 0.0201(8) Uani 1 1 d G .
H17A H 0.7384 0.3284 0.6437 0.030 Uiso 1 1 d G U
H17B H 0.7073 0.2299 0.6570 0.030 Uiso 1 1 d G U
O18 O 0.71996(16) 0.41909(16) 0.56837(8) 0.0254(9) Uani 1 1 d G .
H18A H 0.6804 0.4882 0.5725 0.038 Uiso 1 1 d G U
H18B H 0.7950 0.4103 0.5449 0.038 Uiso 1 1 d G U
O19 O 0.4215(2) 0.70621(16) 0.93258(8) 0.0362(11) Uani 1 1 d G .
H19A H 0.3707 0.7727 0.9343 0.054 Uiso 1 1 d G U
H19B H 0.4829 0.7011 0.8996 0.054 Uiso 1 1 d G U
O20 O 0.4065(2) 0.52119(18) 1.00393(7) 0.0280(10) Uani 1 1 d G .
H20E H 0.4051 0.4848 0.9731 0.042 Uiso 1 1 d G U
H20F H 0.4089 0.5859 0.9895 0.042 Uiso 1 1 d G U
O21 O 0.0470(3) 0.9512(3) 0.36205(14) 0.0212(9) Uani 1 1 d D .
H21C H 0.062(5) 0.967(4) 0.329(2) 0.032 Uiso 1 1 d . U
H21D H 0.011(4) 0.906(3) 0.365(2) 0.032 Uiso 1 1 d D U
O22 O 0.8323(3) 0.65107(19) 0.48207(11) 0.0413(12) Uani 1 1 d G .
H22C H 0.8065 0.6654 0.5221 0.062 Uiso 1 1 d G U
H22D H 0.8693 0.5815 0.4785 0.062 Uiso 1 1 d G U
O23 O 0.8521(3) 0.8369(2) 0.41006(10) 0.0243(9) Uani 1 1 d G .
H23A H 0.8453 0.7747 0.4273 0.036 Uiso 1 1 d G U
H23B H 0.8614 0.8742 0.4383 0.036 Uiso 1 1 d G U
O24 O 0.5273(3) 0.9511(3) 0.83943(10) 0.0355(10) Uani 1 1 d G .
H24A H 0.4746 0.9466 0.8750 0.053 Uiso 1 1 d G U
H24B H 0.5599 0.8876 0.8230 0.053 Uiso 1 1 d G U

loop_
_atom_site_aniso_label
_atom_site_aniso_U_11
_atom_site_aniso_U_22
_atom_site_aniso_U_33
_atom_site_aniso_U_23
_atom_site_aniso_U_13
_atom_site_aniso_U_12
Cu1 0.0089(3) 0.0196(4) 0.0097(3) -0.0015(3) -0.0021(2) -0.0048(3)
Cl1 0.0242(8) 0.0181(7) 0.0314(8) -0.0034(6) -0.0061(6) -0.0030(6)
C1 0.015(3) 0.013(2) 0.015(2) -0.0022(18) -0.0050(19) -0.0020(19)
C2 0.013(2) 0.020(2) 0.012(2) 0.0005(18) -0.0030(15) -0.0085(19)
C3 0.013(2) 0.029(3) 0.016(2) -0.0041(19) -0.0042(16) -0.0013(19)
C4 0.013(2) 0.025(3) 0.013(2) -0.0020(19) -0.0012(17) -0.010(2)
C5 0.014(2) 0.027(3) 0.020(3) -0.005(2) -0.003(2) -0.004(2)
C6 0.015(3) 0.048(3) 0.019(3) -0.013(2) -0.002(2) -0.015(2)
C7 0.038(4) 0.059(4) 0.012(3) 0.008(3) -0.011(2) -0.033(3)
C8 0.028(3) 0.028(3) 0.024(3) 0.010(2) -0.014(2) -0.017(3)
C9 0.016(3) 0.024(3) 0.025(3) 0.002(2) -0.0063(19) -0.008(2)
C10 0.016(3) 0.010(2) 0.012(3) -0.0024(18) -0.002(2) -0.0025(19)
C11 0.013(2) 0.009(2) 0.013(2) 0.0014(17) -0.0011(19) -0.0034(18)
C12 0.009(3) 0.012(2) 0.014(3) 0.0003(19) 0.000(2) -0.0048(19)
C13 0.013(3) 0.013(3) 0.011(2) 0.0018(19) -0.004(2) -0.005(2)
C14 0.015(3) 0.019(3) 0.015(3) 0.002(2) -0.004(2) -0.008(2)
C15 0.017(3) 0.019(3) 0.015(3) 0.0000(19) 0.007(2) -0.008(2)
C16 0.025(3) 0.028(3) 0.005(2) 0.0009(19) -0.003(2) -0.012(2)
C17 0.017(3) 0.032(3) 0.012(3) 0.004(2) -0.004(2) -0.009(2)
N1 0.011(2) 0.019(2) 0.015(2) -0.0002(17) -0.0024(17) -0.0054(17)
N2 0.010(2) 0.015(2) 0.009(2) -0.0004(16) -0.0018(17) -0.0027(17)
N3 0.013(2) 0.014(2) 0.010(2) -0.0020(15) -0.0039(16) -0.0050(16)
N4 0.011(2) 0.014(2) 0.013(2) 0.0013(15) -0.0061(16) -0.0032(16)
N5 0.014(2) 0.015(2) 0.010(2) 0.0032(16) -0.0047(17) -0.0052(17)
N6 0.008(2) 0.029(2) 0.011(2) -0.0015(17) -0.0035(16) -0.0048(18)
N7 0.011(2) 0.027(2) 0.010(2) 0.0014(15) -0.0037(15) -0.0054(17)
O1 0.0117(19) 0.028(2) 0.0121(18) -0.0044(14) -0.0053(14) -0.0054(15)
O2 0.0141(17) 0.0233(19) 0.0122(16) 0.0018(13) -0.0002(13) -0.0101(14)
Cu2 0.0078(3) 0.0179(3) 0.0092(3) -0.0013(3) -0.0018(2) -0.0044(3)
Cl2 0.0186(7) 0.0177(7) 0.0212(7) -0.0009(5) -0.0021(5) -0.0054(5)
C18 0.010(2) 0.012(2) 0.014(2) -0.0030(17) -0.0017(18) -0.0026(18)
C19 0.012(2) 0.017(2) 0.011(2) 0.0009(17) -0.0049(15) -0.0068(18)
C20 0.019(2) 0.024(2) 0.010(2) 0.0003(17) -0.0036(16) -0.0108(19)
C21 0.014(2) 0.018(3) 0.013(2) 0.0049(18) -0.0077(18) -0.009(2)
C22 0.008(2) 0.021(3) 0.022(3) -0.004(2) -0.0037(19) -0.0053(18)
C23 0.021(3) 0.035(3) 0.015(3) -0.009(2) -0.001(2) -0.013(2)
C24 0.021(3) 0.031(3) 0.012(2) 0.006(2) -0.007(2) -0.016(2)
C25 0.025(3) 0.017(3) 0.026(3) 0.006(2) -0.013(2) -0.010(2)
C26 0.017(3) 0.021(3) 0.015(2) -0.0050(19) -0.0046(19) -0.006(2)
C27 0.011(3) 0.010(2) 0.014(3) 0.0000(18) -0.0051(19) -0.0036(19)
C28 0.013(3) 0.016(2) 0.014(3) 0.0001(18) -0.0081(19) -0.0027(19)
C29 0.015(3) 0.009(2) 0.011(3) 0.0017(19) -0.004(2) -0.003(2)
C30 0.013(3) 0.012(2) 0.012(2) -0.0011(19) -0.002(2) -0.005(2)
C31 0.008(3) 0.017(3) 0.017(3) -0.001(2) -0.002(2) -0.005(2)
C32 0.014(3) 0.023(3) 0.017(3) -0.004(2) 0.000(2) -0.007(2)
C33 0.020(3) 0.026(3) 0.012(2) -0.0030(19) -0.001(2) -0.007(2)
C34 0.019(3) 0.025(3) 0.013(3) 0.000(2) -0.007(2) -0.006(2)
N8 0.014(2) 0.016(2) 0.006(2) 0.0007(16) -0.0045(16) -0.0053(17)
N9 0.012(2) 0.016(2) 0.007(2) -0.0009(16) -0.0019(17) -0.0053(17)
N10 0.009(2) 0.023(2) 0.010(2) -0.0012(16) 0.0008(16) -0.0041(16)
N11 0.011(2) 0.020(2) 0.011(2) -0.0018(16) 0.0005(16) -0.0055(17)
N12 0.011(2) 0.015(2) 0.012(2) -0.0026(16) -0.0006(17) -0.0026(17)
N13 0.010(2) 0.032(2) 0.005(2) -0.0025(17) 0.0004(16) -0.0067(18)
N14 0.012(2) 0.043(3) 0.009(2) -0.0026(17) -0.0002(16) -0.0125(19)
O3 0.0109(19) 0.026(2) 0.0096(18) 0.0016(14) -0.0022(14) -0.0088(15)
O4 0.0132(17) 0.0217(18) 0.0125(16) -0.0002(13) -0.0006(13) -0.0088(14)
Cu3 0.0081(3) 0.0180(3) 0.0094(3) -0.0003(2) -0.0023(2) -0.0044(2)
Cl3 0.0218(7) 0.0161(6) 0.0335(8) -0.0032(5) -0.0071(6) -0.0019(5)
C35 0.010(2) 0.012(2) 0.014(2) -0.0025(17) -0.0030(18) -0.0016(18)
C36 0.011(2) 0.018(2) 0.012(2) 0.0019(17) -0.0038(15) -0.0057(18)
C37 0.019(3) 0.024(3) 0.020(2) 0.004(2) -0.0068(19) -0.013(2)
C38 0.015(3) 0.025(3) 0.016(3) 0.001(2) -0.007(2) -0.013(2)
C39 0.018(2) 0.034(3) 0.023(3) -0.002(2) -0.0058(18) -0.012(2)
C40 0.034(3) 0.055(4) 0.012(3) -0.001(2) -0.001(2) -0.027(3)
C41 0.042(3) 0.047(4) 0.023(3) 0.016(2) -0.022(2) -0.035(3)
C42 0.032(3) 0.025(3) 0.036(3) 0.011(2) -0.021(2) -0.016(2)
C43 0.024(2) 0.028(3) 0.023(2) -0.0008(19) -0.0112(19) -0.012(2)
C44 0.014(3) 0.011(2) 0.013(3) 0.0005(19) -0.005(2) -0.006(2)
C45 0.018(3) 0.013(2) 0.011(3) 0.0007(19) -0.007(2) -0.002(2)
C46 0.016(3) 0.008(2) 0.009(2) 0.0032(17) -0.003(2) -0.0053(19)
C47 0.014(3) 0.009(2) 0.011(2) -0.0018(17) -0.005(2) -0.0038(19)
C48 0.013(3) 0.018(2) 0.015(2) 0.0010(18) -0.0041(19) -0.0074(19)
C49 0.011(3) 0.026(3) 0.016(3) -0.002(2) -0.001(2) -0.007(2)
C50 0.024(3) 0.029(3) 0.012(3) -0.001(2) -0.004(2) -0.009(2)
C51 0.020(3) 0.026(3) 0.012(3) 0.001(2) -0.008(2) -0.009(2)
N15 0.009(2) 0.020(2) 0.009(2) 0.0003(17) -0.0027(17) -0.0047(18)
N16 0.010(2) 0.013(2) 0.008(2) 0.0016(16) -0.0026(17) -0.0042(17)
N17 0.010(2) 0.017(2) 0.011(2) -0.0010(16) -0.0014(17) -0.0041(17)
N18 0.010(2) 0.019(2) 0.011(2) -0.0015(15) -0.0018(15) -0.0061(16)
N19 0.015(2) 0.015(2) 0.013(2) 0.0010(17) -0.0042(18) -0.0051(18)
N20 0.013(2) 0.030(3) 0.005(2) -0.0021(17) -0.0011(17) -0.0077(19)
N21 0.007(2) 0.035(3) 0.010(2) -0.0024(18) -0.0024(16) -0.0083(19)
O5 0.0102(19) 0.025(2) 0.0111(18) 0.0001(14) -0.0027(14) -0.0063(15)
O6 0.0107(17) 0.0253(19) 0.0111(17) -0.0013(13) 0.0008(13) -0.0072(14)
Cu4 0.0103(3) 0.0191(3) 0.0095(3) -0.0012(2) -0.0022(2) -0.0053(2)
Cl4 0.0209(7) 0.0164(6) 0.0279(8) 0.0030(5) -0.0032(6) -0.0035(5)
C52 0.015(3) 0.020(3) 0.011(2) 0.0009(19) -0.004(2) -0.004(2)
C53 0.012(2) 0.021(2) 0.013(2) -0.0009(18) -0.0029(16) -0.0077(19)
C54 0.014(3) 0.032(3) 0.022(3) -0.002(2) -0.008(2) -0.003(2)
C55 0.009(3) 0.031(3) 0.017(3) -0.004(2) -0.003(2) -0.008(2)
C56 0.019(3) 0.029(3) 0.017(3) 0.003(2) -0.007(2) -0.006(2)
C57 0.025(3) 0.033(3) 0.025(3) -0.014(2) -0.003(2) -0.010(3)
C58 0.035(4) 0.048(4) 0.011(3) -0.002(3) -0.007(2) -0.027(3)
C59 0.040(4) 0.041(4) 0.025(3) 0.016(3) -0.020(3) -0.024(3)
C60 0.022(3) 0.024(3) 0.026(3) 0.006(2) -0.009(2) -0.011(2)
C61 0.013(3) 0.011(2) 0.014(3) 0.0000(18) -0.005(2) -0.0034(19)
C62 0.014(3) 0.014(2) 0.012(3) 0.0007(19) -0.004(2) -0.003(2)
C63 0.010(3) 0.009(2) 0.015(3) 0.0016(18) -0.003(2) -0.0036(18)
C64 0.016(3) 0.009(2) 0.012(2) 0.0003(18) -0.003(2) -0.0034(19)
C65 0.017(3) 0.020(3) 0.015(3) -0.003(2) 0.001(2) -0.011(2)
C66 0.019(3) 0.023(3) 0.014(3) -0.004(2) 0.005(2) -0.006(2)
C67 0.018(3) 0.027(3) 0.013(3) -0.003(2) -0.004(2) -0.005(2)
C68 0.019(3) 0.028(3) 0.012(3) 0.000(2) -0.003(2) -0.006(2)
N22 0.027(3) 0.056(3) 0.011(2) 0.0047(19) -0.0042(18) -0.029(2)
N23 0.011(2) 0.013(2) 0.009(2) -0.0013(16) -0.0013(17) -0.0026(17)
N24 0.013(2) 0.020(2) 0.011(2) -0.0018(16) -0.0032(17) -0.0058(17)
N25 0.013(2) 0.016(2) 0.011(2) -0.0033(17) -0.0036(17) -0.0015(18)
N26 0.013(2) 0.014(2) 0.014(2) -0.0016(16) -0.0048(17) -0.0032(17)
N27 0.010(2) 0.027(2) 0.012(2) -0.0042(17) -0.0027(17) -0.0024(18)
N28 0.010(2) 0.040(3) 0.012(2) -0.0067(19) -0.0022(18) -0.011(2)
O7 0.015(2) 0.025(2) 0.0113(19) -0.0027(14) -0.0042(15) -0.0046(16)
O8 0.0135(19) 0.040(2) 0.0144(18) 0.0017(15) -0.0001(15) -0.0095(16)
Cu5 0.0083(3) 0.0185(3) 0.0098(3) -0.0006(2) -0.0024(2) -0.0049(2)
Cl5 0.0247(7) 0.0159(6) 0.0263(7) -0.0005(5) -0.0047(6) -0.0031(5)
C69 0.015(3) 0.012(2) 0.013(2) -0.0025(17) -0.0036(19) -0.0014(19)
C70 0.011(2) 0.019(2) 0.014(2) -0.0015(17) -0.0026(15) -0.0044(18)
C71 0.013(2) 0.031(3) 0.019(2) -0.003(2) -0.0081(18) -0.005(2)
C72 0.008(2) 0.032(3) 0.017(3) 0.004(2) -0.005(2) -0.010(2)
C73 0.015(2) 0.032(3) 0.018(2) 0.0034(19) -0.0064(17) -0.006(2)
C74 0.017(2) 0.040(3) 0.022(2) -0.006(2) -0.0049(17) -0.010(2)
C75 0.031(3) 0.049(4) 0.012(2) 0.001(2) -0.006(2) -0.022(3)
C76 0.049(4) 0.042(4) 0.031(3) 0.017(3) -0.026(3) -0.027(3)
C77 0.028(3) 0.022(3) 0.029(3) 0.002(2) -0.012(2) -0.010(2)
C78 0.013(3) 0.010(2) 0.011(3) -0.0013(19) -0.002(2) -0.001(2)
C79 0.010(3) 0.010(2) 0.017(3) 0.0021(18) -0.004(2) -0.0053(19)
C80 0.007(2) 0.009(2) 0.018(3) -0.0032(18) -0.0033(19) -0.0004(18)
C81 0.012(3) 0.012(2) 0.012(2) 0.0024(18) -0.003(2) -0.0041(19)
C82 0.011(2) 0.016(2) 0.017(3) -0.0014(18) -0.0031(19) -0.0038(19)
C83 0.018(3) 0.024(3) 0.012(2) 0.000(2) 0.005(2) -0.009(2)
C84 0.017(3) 0.029(3) 0.011(3) 0.001(2) -0.004(2) -0.010(2)
C85 0.012(3) 0.029(3) 0.013(3) 0.001(2) -0.003(2) -0.006(2)
N29 0.016(3) 0.031(3) 0.015(2) 0.0016(19) -0.0032(19) -0.013(2)
N30 0.009(2) 0.016(2) 0.011(2) -0.0015(16) -0.0020(17) -0.0045(17)
N31 0.010(2) 0.019(2) 0.009(2) -0.0010(16) -0.0036(17) -0.0048(17)
N32 0.014(2) 0.011(2) 0.013(2) 0.0017(15) -0.0054(16) -0.0021(16)
N33 0.011(2) 0.016(2) 0.013(2) -0.0005(16) -0.0020(17) -0.0035(17)
N34 0.005(2) 0.031(3) 0.012(2) -0.0042(18) -0.0021(17) -0.0041(18)
N35 0.014(2) 0.027(2) 0.008(2) 0.0015(17) -0.0033(17) -0.0061(19)
O9 0.013(2) 0.027(2) 0.0129(19) -0.0005(15) -0.0050(15) -0.0090(16)
O10 0.0127(18) 0.028(2) 0.0139(17) -0.0007(13) -0.0022(13) -0.0105(14)
Cu6 0.0089(3) 0.0188(3) 0.0109(3) -0.0019(2) -0.0023(2) -0.0043(2)
Cl6 0.0167(7) 0.0179(6) 0.0253(7) 0.0008(5) -0.0046(5) -0.0047(5)
C86 0.014(3) 0.011(2) 0.018(3) -0.0021(18) -0.006(2) -0.0043(19)
C87 0.009(2) 0.018(2) 0.016(2) -0.0017(18) -0.0015(15) -0.0033(18)
C88 0.015(3) 0.027(3) 0.013(2) -0.0021(19) -0.0031(19) -0.008(2)
C89 0.015(3) 0.023(3) 0.014(3) 0.004(2) -0.005(2) -0.010(2)
C90 0.021(3) 0.020(3) 0.022(3) 0.001(2) -0.011(2) -0.005(2)
C91 0.020(3) 0.030(3) 0.024(3) -0.007(2) -0.005(2) -0.006(2)
C92 0.020(3) 0.045(4) 0.018(3) 0.003(3) -0.004(2) -0.017(3)
C93 0.030(4) 0.027(3) 0.024(3) 0.010(2) -0.011(3) -0.016(3)
C94 0.023(3) 0.018(3) 0.024(3) -0.003(2) -0.008(2) -0.006(2)
C95 0.014(3) 0.008(2) 0.010(2) 0.0013(17) -0.0036(19) -0.0017(19)
C96 0.017(3) 0.013(2) 0.012(3) 0.0015(19) -0.003(2) -0.007(2)
C97 0.013(3) 0.009(2) 0.010(2) 0.0011(17) -0.0018(19) -0.0015(19)
C98 0.010(3) 0.011(2) 0.016(3) 0.0029(19) -0.006(2) -0.0048(19)
C99 0.013(3) 0.015(2) 0.013(3) -0.0013(19) -0.005(2) -0.001(2)
C100 0.013(3) 0.018(3) 0.017(3) 0.000(2) -0.001(2) -0.004(2)
C101 0.022(3) 0.024(3) 0.009(2) -0.004(2) 0.002(2) -0.006(2)
C102 0.018(3) 0.025(3) 0.015(3) -0.002(2) -0.009(2) -0.005(2)
N36 0.014(2) 0.024(2) 0.012(2) -0.0047(16) -0.0016(16) -0.0049(17)
N37 0.012(2) 0.013(2) 0.011(2) 0.0014(16) -0.0041(17) -0.0035(17)
N38 0.009(2) 0.018(2) 0.013(2) -0.0032(16) -0.0012(16) -0.0041(17)
N39 0.010(2) 0.021(2) 0.011(2) 0.0005(17) -0.0024(17) -0.0074(18)
N40 0.014(2) 0.018(2) 0.010(2) 0.0005(16) -0.0014(17) -0.0045(17)
N41 0.011(2) 0.028(2) 0.010(2) -0.0047(16) -0.0008(16) -0.0067(18)
N42 0.012(2) 0.036(3) 0.015(2) -0.0038(19) -0.0005(18) -0.010(2)
O11 0.0089(19) 0.025(2) 0.0131(18) -0.0006(14) -0.0008(14) -0.0077(15)
O12 0.0124(18) 0.0262(19) 0.0163(18) -0.0025(13) -0.0007(14) -0.0087(14)
O13 0.027(2) 0.046(2) 0.023(2) -0.0119(16) -0.0097(16) -0.0031(17)
O14 0.030(2) 0.0172(19) 0.025(2) -0.0035(15) 0.0034(16) -0.0058(16)
O15 0.032(2) 0.025(2) 0.026(2) 0.0033(16) 0.0035(17) -0.0015(17)
O16 0.028(2) 0.027(2) 0.018(2) -0.0018(15) -0.0100(17) -0.0085(18)
O17 0.025(2) 0.0237(18) 0.0120(17) -0.0018(13) -0.0041(14) -0.0077(15)
O18 0.027(2) 0.0209(19) 0.0233(19) -0.0042(14) 0.0045(16) -0.0070(16)
O19 0.034(3) 0.025(2) 0.043(3) -0.0072(18) 0.002(2) -0.0060(19)
O20 0.032(2) 0.032(2) 0.0158(19) -0.0033(16) -0.0091(17) -0.0010(18)
O21 0.025(2) 0.026(2) 0.0151(19) -0.0004(16) -0.0072(16) -0.0097(17)
O22 0.048(3) 0.021(2) 0.044(3) -0.0029(19) 0.006(2) -0.006(2)
O23 0.034(2) 0.029(2) 0.0120(18) -0.0035(15) -0.0035(16) -0.0118(18)
O24 0.026(2) 0.026(2) 0.049(3) -0.0060(17) -0.0013(18) -0.0041(17)

loop_
_atom_type_symbol
_atom_type_description
_atom_type_scat_dispersion_real
_atom_type_scat_dispersion_imag
_atom_type_scat_source
C C 0.0033 0.0016 'International Tables Vol C Tables 4.2.6.8 and 6.1.1.4'
H H 0.0000 0.0000 'International Tables Vol C Tables 4.2.6.8 and 6.1.1.4'
N N 0.0061 0.0033 'International Tables Vol C Tables 4.2.6.8 and 6.1.1.4'
O O 0.0106 0.0060 'International Tables Vol C Tables 4.2.6.8 and 6.1.1.4'
Cu Cu 0.3201 1.2651 'International Tables Vol C Tables 4.2.6.8 and 6.1.1.4'
Cl Cl 0.1484 0.1585 'International Tables Vol C Tables 4.2.6.8 and 6.1.1.4'

loop_
_geom_angle_atom_site_label_1
_geom_angle_atom_site_label_2
_geom_angle_atom_site_label_3
_geom_angle
O1 Cu1 N5 165.65(17)
O1 Cu1 N1 83.38(16)
N5 Cu1 N1 97.44(17)
O1 Cu1 N2 94.66(15)
N5 Cu1 N2 81.44(17)
N1 Cu1 N2 167.56(18)
O1 Cu1 Cl1 103.19(12)
N5 Cu1 Cl1 91.15(12)
N1 Cu1 Cl1 88.56(13)
N2 Cu1 Cl1 103.83(13)
O2 C1 O1 124.2(5)
O2 C1 C2 119.2(4)
O1 C1 C2 116.5(4)
N1 C2 C1 110.3(4)
N1 C2 C3 112.8(3)
C1 C2 C3 110.6(3)
N1 C2 H2 107.6
C1 C2 H2 107.6
C3 C2 H2 107.6
C4 C3 C2 115.1(4)
C4 C3 H3A 108.5
C2 C3 H3A 108.5
C4 C3 H3B 108.5
C2 C3 H3B 108.5
H3A C3 H3B 107.5
C9 C4 C5 118.7(5)
C9 C4 C3 118.7(4)
C5 C4 C3 122.6(4)
C4 C5 C6 120.0(5)
C4 C5 H5 120.0
C6 C5 H5 120.0
C7 C6 C5 120.0(5)
C7 C6 H6 120.0
C5 C6 H6 120.0
C6 C7 C8 120.2(5)
C6 C7 H7 119.9
C8 C7 H7 119.9
C7 C8 C9 120.1(5)
C7 C8 H8 119.9
C9 C8 H8 119.9
C8 C9 C4 120.8(5)
C8 C9 H9 119.6
C4 C9 H9 119.6
N6 C10 N3 117.6(4)
N6 C10 N2 118.8(5)
N3 C10 N2 123.6(4)
N7 C11 N3 119.4(5)
N7 C11 N4 117.0(4)
N3 C11 N4 123.6(5)
N4 C12 N2 127.5(5)
N4 C12 C13 117.1(4)
N2 C12 C13 115.4(4)
N5 C13 C14 122.4(5)
N5 C13 C12 114.9(4)
C14 C13 C12 122.7(5)
C13 C14 C15 119.0(5)
C13 C14 H14 120.5
C15 C14 H14 120.5
C16 C15 C14 118.9(5)
C16 C15 H15 120.6
C14 C15 H15 120.6
C15 C16 C17 119.9(5)
C15 C16 H16 120.0
C17 C16 H16 120.0
N5 C17 C16 121.6(5)
N5 C17 H17 119.2
C16 C17 H17 119.2
C2 N1 Cu1 111.3(3)
C2 N1 H1A 109.4
Cu1 N1 H1A 109.4
C2 N1 H1B 109.4
Cu1 N1 H1B 109.4
H1A N1 H1B 108.0
C12 N2 C10 114.1(4)
C12 N2 Cu1 113.1(3)
C10 N2 Cu1 132.8(3)
C11 N3 C10 117.0(4)
C12 N4 C11 114.2(4)
C17 N5 C13 118.2(4)
C17 N5 Cu1 126.5(4)
C13 N5 Cu1 115.2(3)
C10 N6 H6A 120.0
C10 N6 H6B 120.0
H6A N6 H6B 120.0
C11 N7 H7A 120.0
C11 N7 H7B 120.0
H7A N7 H7B 120.0
C1 O1 Cu1 118.4(3)
O3 Cu2 N12 163.15(16)
O3 Cu2 N8 82.95(16)
N12 Cu2 N8 98.16(16)
O3 Cu2 N9 94.71(15)
N12 Cu2 N9 81.19(17)
N8 Cu2 N9 169.67(17)
O3 Cu2 Cl2 102.35(11)
N12 Cu2 Cl2 94.46(12)
N8 Cu2 Cl2 90.52(12)
N9 Cu2 Cl2 99.81(12)
O4 C18 O3 124.2(4)
O4 C18 C19 119.8(4)
O3 C18 C19 115.9(4)
N8 C19 C20 113.7(3)
N8 C19 C18 108.4(3)
C20 C19 C18 112.6(3)
N8 C19 H19 107.3
C20 C19 H19 107.3
C18 C19 H19 107.3
C21 C20 C19 112.0(3)
C21 C20 H20A 109.2
C19 C20 H20A 109.2
C21 C20 H20B 109.2
C19 C20 H20B 109.2
H20A C20 H20B 107.9
C22 C21 C26 119.1(4)
C22 C21 C20 121.0(4)
C26 C21 C20 119.8(4)
C23 C22 C21 120.3(5)
C23 C22 H22 119.8
C21 C22 H22 119.8
C24 C23 C22 120.2(5)
C24 C23 H23 119.9
C22 C23 H23 119.9
C23 C24 C25 119.9(5)
C23 C24 H24 120.1
C25 C24 H24 120.1
C24 C25 C26 120.0(5)
C24 C25 H25 120.0
C26 C25 H25 120.0
C25 C26 C21 120.4(5)
C25 C26 H26 119.8
C21 C26 H26 119.8
N13 C27 N10 118.3(5)
N13 C27 N9 118.4(5)
N10 C27 N9 123.3(4)
N14 C28 N11 116.7(5)
N14 C28 N10 117.9(5)
N11 C28 N10 125.4(5)
N11 C29 N9 127.0(5)
N11 C29 C30 117.8(4)
N9 C29 C30 115.2(5)
N12 C30 C31 122.7(5)
N12 C30 C29 116.2(4)
C31 C30 C29 121.1(5)
C32 C31 C30 118.1(5)
C32 C31 H31 120.9
C30 C31 H31 120.9
C31 C32 C33 119.8(5)
C31 C32 H32 120.1
C33 C32 H32 120.1
C32 C33 C34 118.1(5)
C32 C33 H33 121.0
C34 C33 H33 121.0
N12 C34 C33 122.5(5)
N12 C34 H34 118.8
C33 C34 H34 118.8
C19 N8 Cu2 107.7(3)
C19 N8 H8A 110.2
Cu2 N8 H8A 110.2
C19 N8 H8B 110.2
Cu2 N8 H8B 110.2
H8A N8 H8B 108.5
C29 N9 C27 114.2(4)
C29 N9 Cu2 113.3(3)
C27 N9 Cu2 132.5(3)
C27 N10 C28 115.6(4)
C29 N11 C28 114.3(4)
C34 N12 C30 118.8(4)
C34 N12 Cu2 127.2(4)
C30 N12 Cu2 113.9(3)
C27 N13 H13A 120.0
C27 N13 H13B 120.0
H13A N13 H13B 120.0
C28 N14 H14A 120.0
C28 N14 H14B 120.0
H14A N14 H14B 120.0
C18 O3 Cu2 116.9(3)
O5 Cu3 N19 160.99(16)
O5 Cu3 N15 83.07(16)
N19 Cu3 N15 97.26(17)
O5 Cu3 N16 95.54(15)
N19 Cu3 N16 80.92(17)
N15 Cu3 N16 170.30(17)
O5 Cu3 Cl3 99.09(11)
N19 Cu3 Cl3 99.84(13)
N15 Cu3 Cl3 94.24(13)
N16 Cu3 Cl3 95.45(12)
O6 C35 O5 124.2(4)
O6 C35 C36 119.1(4)
O5 C35 C36 116.6(4)
N15 C36 C37 113.0(4)
N15 C36 C35 109.2(3)
C37 C36 C35 112.3(4)
N15 C36 H36 107.4
C37 C36 H36 107.4
C35 C36 H36 107.4
C38 C37 C36 111.1(4)
C38 C37 H37A 109.4
C36 C37 H37A 109.4
C38 C37 H37B 109.4
C36 C37 H37B 109.4
H37A C37 H37B 108.0
C39 C38 C43 118.8(4)
C39 C38 C37 121.6(5)
C43 C38 C37 119.5(4)
C38 C39 C40 119.9(5)
C38 C39 H39 120.1
C40 C39 H39 120.1
C41 C40 C39 119.7(5)
C41 C40 H40 120.1
C39 C40 H40 120.1
C40 C41 C42 121.5(5)
C40 C41 H41 119.3
C42 C41 H41 119.3
C41 C42 C43 118.7(5)
C41 C42 H42 120.6
C43 C42 H42 120.6
C42 C43 C38 121.2(5)
C42 C43 H43 119.4
C38 C43 H43 119.4
N20 C44 N17 117.7(4)
N20 C44 N16 119.2(5)
N17 C44 N16 123.2(4)
N21 C45 N17 119.1(4)
N21 C45 N18 116.2(5)
N17 C45 N18 124.7(5)
N18 C46 N16 127.9(5)
N18 C46 C47 116.9(4)
N16 C46 C47 115.2(5)
N19 C47 C48 122.9(5)
N19 C47 C46 115.3(4)
C48 C47 C46 121.9(5)
C47 C48 C49 118.6(5)
C47 C48 H48 120.7
C49 C48 H48 120.7
C50 C49 C48 119.0(5)
C50 C49 H49 120.5
C48 C49 H49 120.5
C49 C50 C51 119.0(5)
C49 C50 H50 120.5
C51 C50 H50 120.5
N19 C51 C50 122.5(5)
N19 C51 H51 118.7
C50 C51 H51 118.7
C36 N15 Cu3 108.0(3)
C36 N15 H15A 110.1
Cu3 N15 H15A 110.1
C36 N15 H15B 110.1
Cu3 N15 H15B 110.1
H15A N15 H15B 108.4
C46 N16 C44 114.6(4)
C46 N16 Cu3 113.7(3)
C44 N16 Cu3 131.3(3)
C45 N17 C44 115.8(4)
C46 N18 C45 113.8(4)
C47 N19 C51 117.9(4)
C47 N19 Cu3 114.4(3)
C51 N19 Cu3 127.6(4)
C44 N20 H20C 120.0
C44 N20 H20D 120.0
H20C N20 H20D 120.0
C45 N21 H21A 120.0
C45 N21 H21B 120.0
H21A N21 H21B 120.0
C35 O5 Cu3 115.9(3)
O7 Cu4 N26 160.40(15)
O7 Cu4 N22 82.62(16)
N26 Cu4 N22 98.62(17)
O7 Cu4 N23 95.33(15)
N26 Cu4 N23 81.96(16)
N22 Cu4 N23 175.46(19)
O7 Cu4 Cl4 101.75(11)
N26 Cu4 Cl4 97.85(12)
N22 Cu4 Cl4 87.51(15)
N23 Cu4 Cl4 96.89(12)
O8 C52 O7 124.9(5)
O8 C52 C53 119.3(5)
O7 C52 C53 115.7(4)
N22 C53 C54 113.9(4)
N22 C53 C52 109.7(4)
C54 C53 C52 113.2(4)
N22 C53 H53 106.5
C54 C53 H53 106.5
C52 C53 H53 106.5
C55 C54 C53 111.5(4)
C55 C54 H54A 109.3
C53 C54 H54A 109.3
C55 C54 H54B 109.3
C53 C54 H54B 109.3
H54A C54 H54B 108.0
C56 C55 C60 118.8(5)
C56 C55 C54 120.8(5)
C60 C55 C54 120.4(5)
C55 C56 C57 120.6(5)
C55 C56 H56 119.7
C57 C56 H56 119.7
C58 C57 C56 119.5(5)
C58 C57 H57 120.2
C56 C57 H57 120.2
C59 C58 C57 120.1(5)
C59 C58 H58 120.0
C57 C58 H58 120.0
C58 C59 C60 120.9(5)
C58 C59 H59 119.6
C60 C59 H59 119.6
C59 C60 C55 120.0(6)
C59 C60 H60 120.0
C55 C60 H60 120.0
N27 C61 N24 117.7(4)
N27 C61 N23 118.6(5)
N24 C61 N23 123.7(4)
N28 C62 N24 119.5(5)
N28 C62 N25 116.1(4)
N24 C62 N25 124.4(5)
N25 C63 N23 126.7(5)
N25 C63 C64 117.4(4)
N23 C63 C64 115.8(4)
N26 C64 C65 122.2(5)
N26 C64 C63 115.1(4)
C65 C64 C63 122.7(5)
C64 C65 C66 118.3(5)
C64 C65 H65 120.8
C66 C65 H65 120.8
C67 C66 C65 119.9(5)
C67 C66 H66 120.1
C65 C66 H66 120.1
C66 C67 C68 119.1(5)
C66 C67 H67 120.4
C68 C67 H67 120.4
N26 C68 C67 121.9(5)
N26 C68 H68 119.1
C67 C68 H68 119.1
C53 N22 Cu4 110.6(3)
C53 N22 H22A 109.5
Cu4 N22 H22A 109.5
C53 N22 H22B 109.5
Cu4 N22 H22B 109.5
H22A N22 H22B 108.1
C63 N23 C61 114.6(4)
C63 N23 Cu4 112.9(3)
C61 N23 Cu4 132.1(3)
C62 N24 C61 116.0(4)
C63 N25 C62 114.5(4)
C68 N26 C64 118.6(4)
C68 N26 Cu4 127.5(4)
C64 N26 Cu4 113.9(3)
C61 N27 H27A 120.0
C61 N27 H27B 120.0
H27A N27 H27B 120.0
C62 N28 H28A 120.0
C62 N28 H28B 120.0
H28A N28 H28B 120.0
C52 O7 Cu4 117.4(3)
O9 Cu5 N29 82.81(16)
O9 Cu5 N33 163.47(16)
N29 Cu5 N33 97.02(17)
O9 Cu5 N30 95.33(15)
N29 Cu5 N30 169.37(18)
N33 Cu5 N30 81.78(17)
O9 Cu5 Cl5 97.98(11)
N29 Cu5 Cl5 92.82(14)
N33 Cu5 Cl5 98.54(13)
N30 Cu5 Cl5 97.81(12)
O10 C69 O9 123.8(4)
O10 C69 C70 119.2(4)
O9 C69 C70 116.9(4)
N29 C70 C71 113.5(4)
N29 C70 C69 109.3(4)
C71 C70 C69 113.1(3)
N29 C70 H70 106.8
C71 C70 H70 106.8
C69 C70 H70 106.8
C70 C71 C72 112.6(4)
C70 C71 H71A 109.1
C72 C71 H71A 109.1
C70 C71 H71B 109.1
C72 C71 H71B 109.1
H71A C71 H71B 107.8
C73 C72 C77 118.7(5)
C73 C72 C71 121.0(4)
C77 C72 C71 120.2(5)
C74 C73 C72 121.5(4)
C74 C73 H73 119.3
C72 C73 H73 119.3
C73 C74 C75 120.0(5)
C73 C74 H74 120.0
C75 C74 H74 120.0
C76 C75 C74 118.5(4)
C76 C75 H75 120.7
C74 C75 H75 120.7
C77 C76 C75 121.7(5)
C77 C76 H76 119.2
C75 C76 H76 119.2
C76 C77 C72 119.6(5)
C76 C77 H77 120.2
C72 C77 H77 120.2
N34 C78 N31 118.4(4)
N34 C78 N30 117.7(5)
N31 C78 N30 123.8(4)
N35 C79 N31 119.2(5)
N35 C79 N32 116.1(4)
N31 C79 N32 124.6(5)
N32 C80 N30 126.6(5)
N32 C80 C81 117.9(4)
N30 C80 C81 115.5(4)
N33 C81 C82 122.2(5)
N33 C81 C80 115.5(4)
C82 C81 C80 122.3(5)
C83 C82 C81 118.5(5)
C83 C82 H82 120.8
C81 C82 H82 120.8
C84 C83 C82 119.7(5)
C84 C83 H83 120.1
C82 C83 H83 120.1
C83 C84 C85 118.9(5)
C83 C84 H84 120.5
C85 C84 H84 120.5
N33 C85 C84 121.5(5)
N33 C85 H85 119.3
C84 C85 H85 119.3
C70 N29 Cu5 111.2(3)
C70 N29 H29A 109.4
Cu5 N29 H29A 109.4
C70 N29 H29B 109.4
Cu5 N29 H29B 109.4
H29A N29 H29B 108.0
C80 N30 C78 114.0(4)
C80 N30 Cu5 113.0(3)
C78 N30 Cu5 132.5(3)
C78 N31 C79 116.3(4)
C80 N32 C79 114.6(4)
C85 N33 C81 119.1(4)
C85 N33 Cu5 127.0(4)
C81 N33 Cu5 113.9(3)
C78 N34 H34A 120.0
C78 N34 H34B 120.0
H34A N34 H34B 120.0
C79 N35 H35A 120.0
C79 N35 H35B 120.0
H35A N35 H35B 120.0
C69 O9 Cu5 117.7(3)
O11 Cu6 N40 160.70(15)
O11 Cu6 N36 82.48(16)
N40 Cu6 N36 97.91(16)
O11 Cu6 N37 95.08(15)
N40 Cu6 N37 81.32(17)
N36 Cu6 N37 170.39(18)
O11 Cu6 Cl6 101.10(11)
N40 Cu6 Cl6 98.16(12)
N36 Cu6 Cl6 92.54(13)
N37 Cu6 Cl6 97.05(12)
O12 C86 O11 123.6(5)
O12 C86 C87 120.4(4)
O11 C86 C87 116.0(4)
N36 C87 C88 115.1(4)
N36 C87 C86 107.2(3)
C88 C87 C86 111.4(4)
N36 C87 H87 107.6
C88 C87 H87 107.6
C86 C87 H87 107.6
C89 C88 C87 114.3(4)
C89 C88 H88A 108.7
C87 C88 H88A 108.7
C89 C88 H88B 108.7
C87 C88 H88B 108.7
H88A C88 H88B 107.6
C94 C89 C90 118.5(5)
C94 C89 C88 121.9(5)
C90 C89 C88 119.6(4)
C91 C90 C89 121.0(5)
C91 C90 H90 119.5
C89 C90 H90 119.5
C90 C91 C92 119.8(5)
C90 C91 H91 120.1
C92 C91 H91 120.1
C91 C92 C93 120.4(5)
C91 C92 H92 119.8
C93 C92 H92 119.8
C92 C93 C94 119.9(5)
C92 C93 H93 120.1
C94 C93 H93 120.1
C93 C94 C89 120.4(5)
C93 C94 H94 119.8
C89 C94 H94 119.8
N41 C95 N38 117.8(4)
N41 C95 N37 118.9(5)
N38 C95 N37 123.3(4)
N42 C96 N38 118.7(5)
N42 C96 N39 116.3(5)
N38 C96 N39 125.0(5)
N39 C97 N37 127.0(5)
N39 C97 C98 117.4(4)
N37 C97 C98 115.6(5)
N40 C98 C99 122.1(5)
N40 C98 C97 115.4(4)
C99 C98 C97 122.5(5)
C100 C99 C98 119.5(5)
C100 C99 H99 120.3
C98 C99 H99 120.3
C99 C100 C101 118.5(5)
C99 C100 H100 120.7
C101 C100 H100 120.7
C102 C101 C100 119.1(5)
C102 C101 H101 120.5
C100 C101 H101 120.5
N40 C102 C101 122.1(5)
N40 C102 H102 119.0
C101 C102 H102 119.0
C87 N36 Cu6 106.2(3)
C87 N36 H36A 110.5
Cu6 N36 H36A 110.5
C87 N36 H36B 110.5
Cu6 N36 H36B 110.5
H36A N36 H36B 108.7
C97 N37 C95 114.7(4)
C97 N37 Cu6 113.3(3)
C95 N37 Cu6 131.8(3)
C95 N38 C96 115.7(4)
C97 N39 C96 114.3(4)
C98 N40 C102 118.7(4)
C98 N40 Cu6 114.2(3)
C102 N40 Cu6 127.1(4)
C95 N41 H41A 120.0
C95 N41 H41B 120.0
H41A N41 H41B 120.0
C96 N42 H42A 120.0
C96 N42 H42B 120.0
H42A N42 H42B 120.0
C86 O11 Cu6 115.9(3)
H13C O13 H13D 109.5
H14C O14 H14D 109.5
H15C O15 H15D 109.5
H16A O16 H16B 109.5
H17A O17 H17B 109.5
H18A O18 H18B 109.5
H19A O19 H19B 109.5
H20E O20 H20F 109.5
H21C O21 H21D 108(5)
H22C O22 H22D 109.5
H23A O23 H23B 109.5
H24A O24 H24B 109.4

loop_
_geom_bond_atom_site_label_1
_geom_bond_atom_site_label_2
_geom_bond_distance
Cu1 O1 1.925(4)
Cu1 N5 1.992(4)
Cu1 N1 2.011(4)
Cu1 N2 2.042(4)
Cu1 Cl1 2.6065(14)
C1 O2 1.241(6)
C1 O1 1.284(6)
C1 C2 1.520(6)
C2 N1 1.481(6)
C2 C3 1.521(5)
C2 H2 1.0000
C3 C4 1.512(6)
C3 H3A 0.9900
C3 H3B 0.9900
C4 C9 1.386(7)
C4 C5 1.388(7)
C5 C6 1.388(7)
C5 H5 0.9500
C6 C7 1.370(8)
C6 H6 0.9500
C7 C8 1.371(8)
C7 H7 0.9500
C8 C9 1.371(7)
C8 H8 0.9500
C9 H9 0.9500
C10 N6 1.321(6)
C10 N3 1.346(6)
C10 N2 1.362(6)
C11 N7 1.308(7)
C11 N3 1.337(6)
C11 N4 1.382(6)
C12 N4 1.310(6)
C12 N2 1.351(6)
C12 C13 1.486(7)
C13 N5 1.346(6)
C13 C14 1.372(7)
C14 C15 1.380(7)
C14 H14 0.9500
C15 C16 1.361(8)
C15 H15 0.9500
C16 C17 1.380(7)
C16 H16 0.9500
C17 N5 1.341(6)
C17 H17 0.9500
N1 H1A 0.9100
N1 H1B 0.9100
N6 H6A 0.8800
N6 H6B 0.8800
N7 H7A 0.8800
N7 H7B 0.8800
Cu2 O3 1.941(3)
Cu2 N12 2.013(4)
Cu2 N8 2.017(4)
Cu2 N9 2.043(4)
Cu2 Cl2 2.5633(14)
C18 O4 1.230(6)
C18 O3 1.271(6)
C18 C19 1.539(6)
C19 N8 1.483(6)
C19 C20 1.524(6)
C19 H19 1.0000
C20 C21 1.515(6)
C20 H20A 0.9900
C20 H20B 0.9900
C21 C22 1.388(6)
C21 C26 1.389(6)
C22 C23 1.387(7)
C22 H22 0.9500
C23 C24 1.380(7)
C23 H23 0.9500
C24 C25 1.382(7)
C24 H24 0.9500
C25 C26 1.388(7)
C25 H25 0.9500
C26 H26 0.9500
C27 N13 1.317(6)
C27 N10 1.337(6)
C27 N9 1.385(6)
C28 N14 1.333(6)
C28 N11 1.347(6)
C28 N10 1.347(6)
C29 N11 1.312(7)
C29 N9 1.343(7)
C29 C30 1.474(7)
C30 N12 1.340(6)
C30 C31 1.385(7)
C31 C32 1.384(7)
C31 H31 0.9500
C32 C33 1.387(7)
C32 H32 0.9500
C33 C34 1.393(7)
C33 H33 0.9500
C34 N12 1.332(6)
C34 H34 0.9500
N8 H8A 0.9100
N8 H8B 0.9100
N13 H13A 0.8800
N13 H13B 0.8800
N14 H14A 0.8800
N14 H14B 0.8800
Cu3 O5 1.958(3)
Cu3 N19 2.010(4)
Cu3 N15 2.014(4)
Cu3 N16 2.043(4)
Cu3 Cl3 2.5033(14)
C35 O6 1.235(6)
C35 O5 1.278(6)
C35 C36 1.532(6)
C36 N15 1.484(5)
C36 C37 1.530(6)
C36 H36 1.0000
C37 C38 1.507(7)
C37 H37A 0.9900
C37 H37B 0.9900
C38 C39 1.389(7)
C38 C43 1.391(7)
C39 C40 1.400(6)
C39 H39 0.9500
C40 C41 1.362(8)
C40 H40 0.9500
C41 C42 1.381(7)
C41 H41 0.9500
C42 C43 1.383(6)
C42 H42 0.9500
C43 H43 0.9500
C44 N20 1.320(6)
C44 N17 1.345(6)
C44 N16 1.370(6)
C45 N21 1.329(7)
C45 N17 1.341(7)
C45 N18 1.368(6)
C46 N18 1.303(6)
C46 N16 1.328(6)
C46 C47 1.488(7)
C47 N19 1.340(6)
C47 C48 1.378(7)
C48 C49 1.389(7)
C48 H48 0.9500
C49 C50 1.376(7)
C49 H49 0.9500
C50 C51 1.378(7)
C50 H50 0.9500
C51 N19 1.347(6)
C51 H51 0.9500
N15 H15A 0.9100
N15 H15B 0.9100
N20 H20C 0.8800
N20 H20D 0.8800
N21 H21A 0.8800
N21 H21B 0.8800
Cu4 O7 1.949(4)
Cu4 N26 2.005(4)
Cu4 N22 2.009(4)
Cu4 N23 2.023(4)
Cu4 Cl4 2.5406(14)
C52 O8 1.227(6)
C52 O7 1.287(6)
C52 C53 1.525(6)
C53 N22 1.460(6)
C53 C54 1.524(6)
C53 H53 1.0000
C54 C55 1.518(7)
C54 H54A 0.9900
C54 H54B 0.9900
C55 C56 1.379(8)
C55 C60 1.388(7)
C56 C57 1.386(7)
C56 H56 0.9500
C57 C58 1.383(8)
C57 H57 0.9500
C58 C59 1.351(9)
C58 H58 0.9500
C59 C60 1.382(8)
C59 H59 0.9500
C60 H60 0.9500
C61 N27 1.324(6)
C61 N24 1.346(6)
C61 N23 1.359(6)
C62 N28 1.325(6)
C62 N24 1.340(6)
C62 N25 1.368(6)
C63 N25 1.311(6)
C63 N23 1.351(6)
C63 C64 1.477(7)
C64 N26 1.352(6)
C64 C65 1.377(7)
C65 C66 1.394(7)
C65 H65 0.9500
C66 C67 1.355(8)
C66 H66 0.9500
C67 C68 1.391(7)
C67 H67 0.9500
C68 N26 1.342(6)
C68 H68 0.9500
N22 H22A 0.9100
N22 H22B 0.9100
N27 H27A 0.8800
N27 H27B 0.8800
N28 H28A 0.8800
N28 H28B 0.8800
Cu5 O9 1.941(3)
Cu5 N29 2.011(4)
Cu5 N33 2.013(4)
Cu5 N30 2.021(4)
Cu5 Cl5 2.5275(14)
C69 O10 1.240(6)
C69 O9 1.272(6)
C69 C70 1.519(6)
C70 N29 1.475(6)
C70 C71 1.511(6)
C70 H70 1.0000
C71 C72 1.523(7)
C71 H71A 0.9900
C71 H71B 0.9900
C72 C73 1.381(7)
C72 C77 1.386(6)
C73 C74 1.373(6)
C73 H73 0.9500
C74 C75 1.386(7)
C74 H74 0.9500
C75 C76 1.379(8)
C75 H75 0.9500
C76 C77 1.378(7)
C76 H76 0.9500
C77 H77 0.9500
C78 N34 1.327(7)
C78 N31 1.337(6)
C78 N30 1.374(6)
C79 N35 1.315(6)
C79 N31 1.340(6)
C79 N32 1.364(6)
C80 N32 1.314(6)
C80 N30 1.359(6)
C80 C81 1.474(7)
C81 N33 1.344(6)
C81 C82 1.384(7)
C82 C83 1.380(7)
C82 H82 0.9500
C83 C84 1.366(7)
C83 H83 0.9500
C84 C85 1.403(7)
C84 H84 0.9500
C85 N33 1.329(6)
C85 H85 0.9500
N29 H29A 0.9100
N29 H29B 0.9100
N34 H34A 0.8800
N34 H34B 0.8800
N35 H35A 0.8800
N35 H35B 0.8800
Cu6 O11 1.940(3)
Cu6 N40 2.008(4)
Cu6 N36 2.026(4)
Cu6 N37 2.036(4)
Cu6 Cl6 2.5308(14)
C86 O12 1.236(6)
C86 O11 1.284(6)
C86 C87 1.528(6)
C87 N36 1.486(5)
C87 C88 1.528(7)
C87 H87 1.0000
C88 C89 1.503(7)
C88 H88A 0.9900
C88 H88B 0.9900
C89 C94 1.390(7)
C89 C90 1.396(7)
C90 C91 1.376(7)
C90 H90 0.9500
C91 C92 1.377(8)
C91 H91 0.9500
C92 C93 1.378(8)
C92 H92 0.9500
C93 C94 1.390(8)
C93 H93 0.9500
C94 H94 0.9500
C95 N41 1.320(6)
C95 N38 1.344(6)
C95 N37 1.379(6)
C96 N42 1.317(7)
C96 N38 1.350(6)
C96 N39 1.356(6)
C97 N39 1.320(6)
C97 N37 1.333(6)
C97 C98 1.483(7)
C98 N40 1.337(6)
C98 C99 1.382(7)
C99 C100 1.374(7)
C99 H99 0.9500
C100 C101 1.387(7)
C100 H100 0.9500
C101 C102 1.384(7)
C101 H101 0.9500
C102 N40 1.340(6)
C102 H102 0.9500
N36 H36A 0.9100
N36 H36B 0.9100
N41 H41A 0.8800
N41 H41B 0.8800
N42 H42A 0.8800
N42 H42B 0.8800
O13 H13C 0.8702
O13 H13D 0.8700
O14 H14C 0.8701
O14 H14D 0.8700
O15 H15C 0.8700
O15 H15D 0.8695
O16 H16A 0.8702
O16 H16B 0.8697
O17 H17A 0.8700
O17 H17B 0.8699
O18 H18A 0.8700
O18 H18B 0.8700
O19 H19A 0.8701
O19 H19B 0.8701
O20 H20E 0.8701
O20 H20F 0.8701
O21 H21C 0.71(4)
O21 H21D 0.811(14)
O22 H22C 0.8704
O22 H22D 0.8696
O23 H23A 0.8701
O23 H23B 0.8699
O24 H24A 0.8704
O24 H24B 0.8698

loop_
_geom_hbond_atom_site_label_D
_geom_hbond_atom_site_label_H
_geom_hbond_atom_site_label_A
_geom_hbond_distance_DH
_geom_hbond_distance_HA
_geom_hbond_distance_DA
_geom_hbond_angle_DHA
_geom_hbond_site_symmetry_A
N1 H1A O16 0.91 2.21 3.104(5) 166.9 1_556
N6 H6A N10 0.88 2.19 3.069(6) 175.3 .
N6 H6B O1 0.88 1.99 2.774(6) 148.2 .
N7 H7A O17 0.88 2.08 2.890(5) 153.3 1_455
N7 H7B O2 0.88 2.13 2.896(5) 145.2 1_455
N8 H8A Cl4 0.91 2.69 3.576(4) 165.6 1_455
N8 H8B O21 0.91 2.26 3.138(5) 162.6 1_545
N13 H13A N3 0.88 2.24 3.114(6) 175.0 .
N13 H13B O3 0.88 1.98 2.775(6) 150.4 .
N14 H14B O13 0.88 2.09 2.872(4) 147.8 .
N14 H14A O4 0.88 2.10 2.886(5) 148.0 1_655
N15 H15A Cl5 0.91 2.58 3.478(4) 168.9 .
N15 H15B O17 0.91 2.21 3.104(5) 166.1 .
N20 H20C N24 0.88 2.28 3.153(6) 172.9 1_556
N20 H20D O5 0.88 2.01 2.809(6) 149.7 .
N21 H21A O16 0.88 2.06 2.851(4) 149.1 1_656
N21 H21B O6 0.88 2.08 2.875(5) 150.3 1_655
N27 H27A N17 0.88 2.28 3.149(6) 168.7 1_554
N27 H27B O7 0.88 2.01 2.806(6) 149.7 .
N28 H28A O20 0.88 2.00 2.773(4) 145.7 1_554
N28 H28B O8 0.88 2.05 2.850(6) 150.2 1_455
N29 H29A O13 0.91 2.39 3.205(5) 148.7 1_565
N29 H29B Cl3 0.91 2.95 3.636(4) 133.3 .
N34 H34A N38 0.88 2.25 3.129(6) 176.1 .
N34 H34B O9 0.88 2.02 2.812(6) 149.2 .
N35 H35A O21 0.88 2.01 2.808(5) 150.7 .
N35 H35B O10 0.88 2.10 2.872(6) 146.1 1_455
N36 H36A Cl1 0.91 2.83 3.735(4) 179.2 1_564
N41 H41A N31 0.88 2.31 3.186(5) 172.4 .
N41 H41B O11 0.88 2.01 2.804(6) 150.4 .
N42 H42A O23 0.88 2.04 2.794(5) 143.7 .
N42 H42B O12 0.88 2.06 2.848(6) 148.9 1_655
O13 H13C O24 0.87 1.91 2.762(8) 167.4 1_545
O13 H13D O2 0.87 2.12 2.846(4) 140.2 .
O14 H14C Cl4 0.87 2.27 3.125(3) 165.6 1_455
O14 H14D Cl6 0.87 2.29 3.146(3) 167.0 1_545
O15 H15C Cl4 0.87 2.35 3.186(3) 161.7 1_455
O15 H15D Cl6 0.87 2.36 3.198(2) 162.9 1_545
O16 H16A O8 0.87 2.47 3.109(4) 131.2 1_455
O16 H16A O20 0.87 2.40 3.082 135.9 1_554
O16 H16B O15 0.87 1.87 2.731 167.8 .
O17 H17A O18 0.87 1.91 2.736 158.0 .
O17 H17B O4 0.87 2.07 2.841(4) 146.6 1_655
O18 H18A Cl5 0.87 2.35 3.176(2) 159.0 .
O18 H18B Cl2 0.87 2.28 3.122(2) 163.3 1_655
O19 H19A Cl1 0.87 2.37 3.191(2) 157.3 1_565
O19 H19B Cl3 0.87 2.31 3.174(3) 175.8 .
O20 H20F O19 0.87 1.90 2.736 161.2 .
O20 H20E O6 0.87 1.91 2.740(4) 158.4 .
O21 H21C O14 0.71(4) 2.04(5) 2.728(3) 161(6) 1_565
O21 H21D O23 0.811(14) 2.26(3) 3.000(13) 152(4) 1_455
O22 H22C Cl5 0.87 2.52 3.227(3) 138.4 .
O22 H22D Cl2 0.87 2.32 3.191(3) 174.3 1_655
O23 H23A O22 0.87 1.91 2.764 167.0 .
O23 H23B O10 0.87 1.94 2.776(4) 161.2 .
O24 H24A Cl1 0.87 2.27 3.125(3) 165.5 1_565
O24 H24B Cl3 0.87 2.38 3.228(3) 163.9 .

loop_
_geom_torsion_atom_site_label_1
_geom_torsion_atom_site_label_2
_geom_torsion_atom_site_label_3
_geom_torsion_atom_site_label_4
_geom_torsion
O2 C1 C2 N1 -178.1(4)
O1 C1 C2 N1 3.4(6)
O2 C1 C2 C3 -52.6(6)
O1 C1 C2 C3 128.8(4)
N1 C2 C3 C4 -54.8(6)
C1 C2 C3 C4 -178.8(4)
C2 C3 C4 C9 155.3(4)
C2 C3 C4 C5 -25.3(7)
C9 C4 C5 C6 -3.4(8)
C3 C4 C5 C6 177.2(5)
C4 C5 C6 C7 1.9(8)
C5 C6 C7 C8 1.3(9)
C6 C7 C8 C9 -3.0(9)
C7 C8 C9 C4 1.5(8)
C5 C4 C9 C8 1.7(8)
C3 C4 C9 C8 -178.9(5)
N4 C12 C13 N5 178.4(4)
N2 C12 C13 N5 -3.4(6)
N4 C12 C13 C14 -2.7(7)
N2 C12 C13 C14 175.5(5)
N5 C13 C14 C15 -0.6(8)
C12 C13 C14 C15 -179.3(4)
C13 C14 C15 C16 -0.6(7)
C14 C15 C16 C17 1.1(8)
C15 C16 C17 N5 -0.4(8)
C1 C2 N1 Cu1 -2.4(4)
C3 C2 N1 Cu1 -126.6(3)
N4 C12 N2 C10 0.2(7)
C13 C12 N2 C10 -177.8(4)
N4 C12 N2 Cu1 -179.7(4)
C13 C12 N2 Cu1 2.3(5)
N6 C10 N2 C12 -179.1(4)
N3 C10 N2 C12 1.0(7)
N6 C10 N2 Cu1 0.8(7)
N3 C10 N2 Cu1 -179.1(4)
N7 C11 N3 C10 176.0(5)
N4 C11 N3 C10 -1.8(7)
N6 C10 N3 C11 179.9(4)
N2 C10 N3 C11 -0.2(7)
N2 C12 N4 C11 -2.0(7)
C13 C12 N4 C11 176.0(4)
N7 C11 N4 C12 -175.0(5)
N3 C11 N4 C12 2.8(7)
C16 C17 N5 C13 -0.8(8)
C16 C17 N5 Cu1 176.3(4)
C14 C13 N5 C17 1.3(7)
C12 C13 N5 C17 -179.9(4)
C14 C13 N5 Cu1 -176.1(4)
C12 C13 N5 Cu1 2.7(6)
O2 C1 O1 Cu1 178.7(4)
C2 C1 O1 Cu1 -2.8(5)
O4 C18 C19 N8 -162.3(4)
O3 C18 C19 N8 22.2(5)
O4 C18 C19 C20 -35.7(6)
O3 C18 C19 C20 148.9(4)
N8 C19 C20 C21 -61.2(5)
C18 C19 C20 C21 175.0(4)
C19 C20 C21 C22 98.7(5)
C19 C20 C21 C26 -81.2(5)
C26 C21 C22 C23 0.7(7)
C20 C21 C22 C23 -179.3(4)
C21 C22 C23 C24 -1.1(8)
C22 C23 C24 C25 0.0(8)
C23 C24 C25 C26 1.5(8)
C24 C25 C26 C21 -1.9(8)
C22 C21 C26 C25 0.8(7)
C20 C21 C26 C25 -179.3(4)
N11 C29 C30 N12 -174.8(4)
N9 C29 C30 N12 5.3(7)
N11 C29 C30 C31 6.4(7)
N9 C29 C30 C31 -173.5(4)
N12 C30 C31 C32 -0.1(8)
C29 C30 C31 C32 178.6(4)
C30 C31 C32 C33 0.9(8)
C31 C32 C33 C34 -0.6(8)
C32 C33 C34 N12 -0.7(8)
C20 C19 N8 Cu2 -155.7(3)
C18 C19 N8 Cu2 -29.6(4)
N11 C29 N9 C27 -3.4(7)
C30 C29 N9 C27 176.5(4)
N11 C29 N9 Cu2 175.1(4)
C30 C29 N9 Cu2 -5.0(5)
N13 C27 N9 C29 -178.9(4)
N10 C27 N9 C29 0.4(7)
N13 C27 N9 Cu2 2.9(7)
N10 C27 N9 Cu2 -177.7(4)
N13 C27 N10 C28 -179.7(4)
N9 C27 N10 C28 0.9(7)
N14 C28 N10 C27 -178.4(5)
N11 C28 N10 C27 0.2(7)
N9 C29 N11 C28 4.4(7)
C30 C29 N11 C28 -175.5(4)
N14 C28 N11 C29 175.9(5)
N10 C28 N11 C29 -2.7(7)
C33 C34 N12 C30 1.5(8)
C33 C34 N12 Cu2 -175.1(4)
C31 C30 N12 C34 -1.1(7)
C29 C30 N12 C34 -179.9(4)
C31 C30 N12 Cu2 175.9(4)
C29 C30 N12 Cu2 -2.9(6)
O4 C18 O3 Cu2 -177.6(4)
C19 C18 O3 Cu2 -2.4(5)
O6 C35 C36 N15 -165.3(4)
O5 C35 C36 N15 18.5(6)
O6 C35 C36 C37 -39.2(6)
O5 C35 C36 C37 144.5(4)
N15 C36 C37 C38 -65.3(5)
C35 C36 C37 C38 170.7(4)
C36 C37 C38 C39 101.0(6)
C36 C37 C38 C43 -78.2(6)
C43 C38 C39 C40 3.1(7)
C37 C38 C39 C40 -176.2(5)
C38 C39 C40 C41 -1.1(8)
C39 C40 C41 C42 -2.0(8)
C40 C41 C42 C43 3.0(8)
C41 C42 C43 C38 -0.9(7)
C39 C38 C43 C42 -2.1(7)
C37 C38 C43 C42 177.2(4)
N18 C46 C47 N19 -174.1(4)
N16 C46 C47 N19 7.1(6)
N18 C46 C47 C48 5.0(7)
N16 C46 C47 C48 -173.8(4)
N19 C47 C48 C49 -0.4(7)
C46 C47 C48 C49 -179.5(4)
C47 C48 C49 C50 0.2(7)
C48 C49 C50 C51 0.5(8)
C49 C50 C51 N19 -1.0(8)
C37 C36 N15 Cu3 -153.4(3)
C35 C36 N15 Cu3 -27.7(4)
N18 C46 N16 C44 0.9(7)
C47 C46 N16 C44 179.5(4)
N18 C46 N16 Cu3 174.3(4)
C47 C46 N16 Cu3 -7.1(5)
N20 C44 N16 C46 178.7(4)
N17 C44 N16 C46 -1.9(7)
N20 C44 N16 Cu3 6.8(7)
N17 C44 N16 Cu3 -173.9(3)
N21 C45 N17 C44 -177.9(5)
N18 C45 N17 C44 1.7(7)
N20 C44 N17 C45 -179.9(4)
N16 C44 N17 C45 0.7(7)
N16 C46 N18 C45 1.2(7)
C47 C46 N18 C45 -177.4(4)
N21 C45 N18 C46 177.0(5)
N17 C45 N18 C46 -2.6(7)
C48 C47 N19 C51 -0.1(7)
C46 C47 N19 C51 179.1(4)
C48 C47 N19 Cu3 177.5(4)
C46 C47 N19 Cu3 -3.4(5)
C50 C51 N19 C47 0.8(7)
C50 C51 N19 Cu3 -176.4(4)
O6 C35 O5 Cu3 -174.7(4)
C36 C35 O5 Cu3 1.3(5)
O8 C52 C53 N22 -166.9(4)
O7 C52 C53 N22 17.5(6)
O8 C52 C53 C54 -38.4(6)
O7 C52 C53 C54 146.0(4)
N22 C53 C54 C55 -54.4(6)
C52 C53 C54 C55 179.2(4)
C53 C54 C55 C56 -52.1(7)
C53 C54 C55 C60 127.1(5)
C60 C55 C56 C57 -2.7(9)
C54 C55 C56 C57 176.4(5)
C55 C56 C57 C58 1.3(9)
C56 C57 C58 C59 1.5(9)
C57 C58 C59 C60 -2.8(10)
C58 C59 C60 C55 1.3(10)
C56 C55 C60 C59 1.5(9)
C54 C55 C60 C59 -177.7(5)
N25 C63 C64 N26 173.7(4)
N23 C63 C64 N26 -6.1(6)
N25 C63 C64 C65 -4.3(7)
N23 C63 C64 C65 175.9(4)
N26 C64 C65 C66 -1.4(7)
C63 C64 C65 C66 176.4(5)
C64 C65 C66 C67 0.5(8)
C65 C66 C67 C68 0.4(8)
C66 C67 C68 N26 -0.4(8)
C54 C53 N22 Cu4 -149.5(4)
C52 C53 N22 Cu4 -21.4(5)
N25 C63 N23 C61 -1.0(7)
C64 C63 N23 C61 178.8(4)
N25 C63 N23 Cu4 -175.0(4)
C64 C63 N23 Cu4 4.8(5)
N27 C61 N23 C63 178.5(4)
N24 C61 N23 C63 -0.9(7)
N27 C61 N23 Cu4 -8.9(7)
N24 C61 N23 Cu4 171.6(3)
N28 C62 N24 C61 -179.5(4)
N25 C62 N24 C61 1.8(7)
N27 C61 N24 C62 -179.0(4)
N23 C61 N24 C62 0.5(7)
N23 C63 N25 C62 3.0(7)
C64 C63 N25 C62 -176.8(4)
N28 C62 N25 C63 177.9(4)
N24 C62 N25 C63 -3.4(7)
C67 C68 N26 C64 -0.5(7)
C67 C68 N26 Cu4 178.6(4)
C65 C64 N26 C68 1.5(7)
C63 C64 N26 C68 -176.5(4)
C65 C64 N26 Cu4 -177.8(4)
C63 C64 N26 Cu4 4.2(5)
O8 C52 O7 Cu4 -179.8(4)
C53 C52 O7 Cu4 -4.5(5)
O10 C69 C70 N29 -167.7(4)
O9 C69 C70 N29 14.3(5)
O10 C69 C70 C71 -40.1(6)
O9 C69 C70 C71 141.9(4)
N29 C70 C71 C72 -53.4(6)
C69 C70 C71 C72 -178.8(4)
C70 C71 C72 C73 -52.1(6)
C70 C71 C72 C77 124.9(5)
C77 C72 C73 C74 -2.6(7)
C71 C72 C73 C74 174.5(4)
C72 C73 C74 C75 0.8(7)
C73 C74 C75 C76 1.5(7)
C74 C75 C76 C77 -2.0(8)
C75 C76 C77 C72 0.3(8)
C73 C72 C77 C76 2.0(7)
C71 C72 C77 C76 -175.1(5)
N32 C80 C81 N33 172.6(4)
N30 C80 C81 N33 -6.6(6)
N32 C80 C81 C82 -5.7(7)
N30 C80 C81 C82 175.2(4)
N33 C81 C82 C83 -1.1(7)
C80 C81 C82 C83 177.0(4)
C81 C82 C83 C84 -0.4(7)
C82 C83 C84 C85 0.8(8)
C83 C84 C85 N33 0.2(8)
C71 C70 N29 Cu5 -142.4(3)
C69 C70 N29 Cu5 -15.0(4)
N32 C80 N30 C78 -2.4(7)
C81 C80 N30 C78 176.6(4)
N32 C80 N30 Cu5 -175.6(4)
C81 C80 N30 Cu5 3.4(5)
N34 C78 N30 C80 -179.0(4)
N31 C78 N30 C80 1.4(7)
N34 C78 N30 Cu5 -7.5(7)
N31 C78 N30 Cu5 172.9(3)
N34 C78 N31 C79 -179.0(4)
N30 C78 N31 C79 0.6(7)
N35 C79 N31 C78 176.9(4)
N32 C79 N31 C78 -1.9(7)
N30 C80 N32 C79 1.3(7)
C81 C80 N32 C79 -177.7(4)
N35 C79 N32 C80 -177.9(4)
N31 C79 N32 C80 1.0(7)
C84 C85 N33 C81 -1.7(7)
C84 C85 N33 Cu5 175.6(4)
C82 C81 N33 C85 2.2(7)
C80 C81 N33 C85 -176.0(4)
C82 C81 N33 Cu5 -175.4(4)
C80 C81 N33 Cu5 6.3(5)
O10 C69 O9 Cu5 175.7(4)
C70 C69 O9 Cu5 -6.3(5)
O12 C86 C87 N36 -154.8(4)
O11 C86 C87 N36 27.2(5)
O12 C86 C87 C88 -28.0(6)
O11 C86 C87 C88 154.0(4)
N36 C87 C88 C89 -42.0(6)
C86 C87 C88 C89 -164.4(4)
C87 C88 C89 C94 -82.0(6)
C87 C88 C89 C90 95.5(6)
C94 C89 C90 C91 -0.2(9)
C88 C89 C90 C91 -177.7(5)
C89 C90 C91 C92 -0.2(9)
C90 C91 C92 C93 -0.4(9)
C91 C92 C93 C94 1.3(9)
C92 C93 C94 C89 -1.6(9)
C90 C89 C94 C93 1.1(8)
C88 C89 C94 C93 178.5(5)
N39 C97 C98 N40 -173.5(4)
N37 C97 C98 N40 5.5(6)
N39 C97 C98 C99 3.6(7)
N37 C97 C98 C99 -177.4(4)
N40 C98 C99 C100 -1.1(7)
C97 C98 C99 C100 -178.0(4)
C98 C99 C100 C101 1.9(7)
C99 C100 C101 C102 -1.3(8)
C100 C101 C102 N40 -0.1(8)
C88 C87 N36 Cu6 -160.7(3)
C86 C87 N36 Cu6 -36.0(4)
N39 C97 N37 C95 -0.6(7)
C98 C97 N37 C95 -179.5(4)
N39 C97 N37 Cu6 174.1(4)
C98 C97 N37 Cu6 -4.8(5)
N41 C95 N37 C97 -177.7(4)
N38 C95 N37 C97 2.6(7)
N41 C95 N37 Cu6 8.8(7)
N38 C95 N37 Cu6 -170.8(3)
N41 C95 N38 C96 178.7(4)
N37 C95 N38 C96 -1.6(7)
N42 C96 N38 C95 179.3(4)
N39 C96 N38 C95 -1.5(7)
N37 C97 N39 C96 -2.1(7)
C98 C97 N39 C96 176.8(4)
N42 C96 N39 C97 -177.5(4)
N38 C96 N39 C97 3.2(7)
C99 C98 N40 C102 -0.4(7)
C97 C98 N40 C102 176.7(4)
C99 C98 N40 Cu6 179.6(4)
C97 C98 N40 Cu6 -3.3(5)
C101 C102 N40 C98 1.0(7)
C101 C102 N40 Cu6 -179.0(4)
O12 C86 O11 Cu6 179.1(4)
C87 C86 O11 Cu6 -2.9(5)
